data_1577379
loop_
_publ_author_name
'Xu, Anqi'
'Wang, Ye'
'Hu, Daqiao'
'Li, Shengli'
'Xiong, Lin'
'Jin, Shan'
'Zhang, Qiong'
'Zhu, Manzhou'

_publ_section_title
;
 Enhancing multiphoton absorption in atomically precise
 (AuAg)<sub>13</sub> clusters <i>via</i> 2-/4-mercaptopyridine ligand
 positional isomerism.
;
_journal_issue 20
_journal_name_full Nanoscale
_journal_page_first 10671
_journal_page_last 10681
_journal_paper_doi 10.1039/d6nr00163g
_journal_volume 18
_journal_year 2026
_chemical_formula_moiety 'C133 H104 Ag6 Au6.98 Cl N5 O3 P6 S5'
_chemical_formula_sum 'C133 H104 Ag6 Au6.39 Cl N5 O3 P6 S5'
_chemical_formula_weight 4107.61
_space_group_crystal_system triclinic
_space_group_IT_number 2
_space_group_name_Hall '-P 1'
_space_group_name_H-M_alt 'P -1'
_atom_sites_solution_hydrogens geom
_audit_creation_date 2025-10-16
_audit_creation_method
;
Olex2 1.2
(compiled 2018.05.29 svn.r3508 for OlexSys, GUI svn.r5506)
;
_audit_update_record
;
2026-01-12 deposited with the CCDC.	2026-04-10 downloaded from the CCDC.
;
_cell_angle_alpha 86.323(15)
_cell_angle_beta 88.797(14)
_cell_angle_gamma 87.481(15)
_cell_formula_units_Z 2
_cell_length_a 15.832(3)
_cell_length_b 16.707(3)
_cell_length_c 29.996(5)
_cell_measurement_reflns_used 18276
_cell_measurement_temperature 120(2)
_cell_measurement_theta_max 68.97
_cell_measurement_theta_min 2.61
_cell_volume 7909(2)
_computing_molecular_graphics 'Olex2 (Dolomanov et al., 2009)'
_computing_publication_material 'Olex2 (Dolomanov et al., 2009)'
_computing_structure_refinement 'ShelXL (Sheldrick, 2015)'
_diffrn_ambient_temperature 120(2)
_diffrn_measured_fraction_theta_full 0.977
_diffrn_measured_fraction_theta_max 0.977
_diffrn_measurement_device_type stoe
_diffrn_radiation_type CuK\a
_diffrn_radiation_wavelength 1.54186
_diffrn_reflns_av_R_equivalents 0.1161
_diffrn_reflns_av_unetI/netI 0.1076
_diffrn_reflns_Laue_measured_fraction_full 0.977
_diffrn_reflns_Laue_measured_fraction_max 0.977
_diffrn_reflns_limit_h_max 18
_diffrn_reflns_limit_h_min -13
_diffrn_reflns_limit_k_max 19
_diffrn_reflns_limit_k_min -19
_diffrn_reflns_limit_l_max 27
_diffrn_reflns_limit_l_min -35
_diffrn_reflns_number 65619
_diffrn_reflns_point_group_measured_fraction_full 0.977
_diffrn_reflns_point_group_measured_fraction_max 0.977
_diffrn_reflns_theta_full 64.999
_diffrn_reflns_theta_max 64.999
_diffrn_reflns_theta_min 3.117
_exptl_absorpt_coefficient_mu 18.331
_exptl_crystal_colour 'metallic orangish orange'
_exptl_crystal_colour_lustre metallic
_exptl_crystal_colour_modifier orangish
_exptl_crystal_colour_primary orange
_exptl_crystal_density_diffrn 1.725
_exptl_crystal_description block
_exptl_crystal_F_000 3870
_refine_diff_density_max 7.370
_refine_diff_density_min -8.380
_refine_diff_density_rms 0.637
_refine_ls_extinction_method none
_refine_ls_goodness_of_fit_ref 1.483
_refine_ls_hydrogen_treatment constr
_refine_ls_matrix_type full
_refine_ls_number_parameters 1280
_refine_ls_number_reflns 26304
_refine_ls_number_restraints 1209
_refine_ls_restrained_S_all 1.460
_refine_ls_R_factor_all 0.1731
_refine_ls_R_factor_gt 0.1469
_refine_ls_shift/su_max 0.000
_refine_ls_shift/su_mean 0.000
_refine_ls_structure_factor_coef Fsqd
_refine_ls_weighting_details 'w=1/[\s^2^(Fo^2^)+(0.2000P)^2^] where P=(Fo^2^+2Fc^2^)/3'
_refine_ls_weighting_scheme calc
_refine_ls_wR_factor_gt 0.3603
_refine_ls_wR_factor_ref 0.3795
_reflns_Friedel_coverage 0.000
_reflns_number_gt 18979
_reflns_number_total 26304
_reflns_threshold_expression 'I > 2\s(I)'
_cod_data_source_file d6nr00163g2.cif
_cod_data_source_block auag)13-1_sq
_cod_database_code 1577379
_shelx_shelxl_version_number 2018/3
_shelx_space_group_comment
;
The symmetry employed for this shelxl refinement is uniquely defined
by the following loop, which should always be used as a source of
symmetry information in preference to the above space-group names.
They are only intended as comments.
;
_olex2_refinement_description
;
1. Fixed Uiso
 At 1.2 times of:
  All C(H) groups
2. Restrained distances
 C133-C04Q = C182-C133 = C61-C04Q = C61-C123
 1.39 with sigma of 0.001
 C04Q-C182
 2.36 with sigma of 0.01
 C04Q-C123
 2.36 with sigma of 0.01
 C61-C133
 2.36 with sigma of 0.01
 N186-C182 = N186-C123
 1.34 with sigma of 0.001
 C123-C182
 2.35 with sigma of 0.01
 C04I-C02Z = C04I-C02L = C02Z-C01N = C04P-C01N
 1.39 with sigma of 0.001
 N144-C02L = N144-C04P
 1.34 with sigma of 0.001
 C02Z-C02L
 2.36 with sigma of 0.01
 C02Z-C04P
 2.36 with sigma of 0.01
 C04I-C01N
 2.36 with sigma of 0.01
 C04P-C02L
 2.35 with sigma of 0.01
 C197-C02Y = C175-C02Y = C175-C03E = C197-C118
 1.39 with sigma of 0.01
 N130-C118 = N130-C03E
 1.34 with sigma of 0.01
 C02Y-C118
 2.38 with sigma of 0.01
 C197-C175
 2.38 with sigma of 0.01
 C02Y-C03E
 2.38 with sigma of 0.01
 C118-C03E
 2.35 with sigma of 0.01
 C174-C0AA = C167-C0AA = C90-C174 = C90-C124
 1.39 with sigma of 0.01
 N95-C124 = N95-C167
 1.34 with sigma of 0.01
 C174-C167
 2.38 with sigma of 0.01
 C0AA-C90
 2.38 with sigma of 0.01
 C174-C124
 2.38 with sigma of 0.01
 C124-C167
 2.35 with sigma of 0.01
 C04E-C03W = C03W-C03S = C194-C190 = C190-C04E
 1.39 with sigma of 0.01
 C03W-C190
 2.38 with sigma of 0.01
 C04E-C194
 2.38 with sigma of 0.01
 C03S-C04E
 2.38 with sigma of 0.01
 C03S-C194
 2.34 with sigma of 0.01
 N02W-C03S = N02W-C194
 1.34 with sigma of 0.001
 S1-C90
 2.75 with sigma of 0.01
 C0AA-S1
 2.75 with sigma of 0.01
3. Restrained planarity
 C04Q, C133, C182, N186, C123, C61
 with sigma of 0.1
 S00L, C04Q, C61, C123, N186, C182, C133
 with sigma of 0.1
 S00J, C02Z, C04I, C02L, N144, C04P, C01N
 with sigma of 0.1
 S00O, C02Y, C175, C03E, N130, C118, C197
 with sigma of 0.1
 S1, C174, C0AA, C167, N95, C124, C90
 with sigma of 0.1
 S00N, C04E, C190, C194, N02W, C03S, C03W
 with sigma of 0.1
4. Uiso/Uaniso restraints and constraints
C04Q \\sim C61 \\sim C133 \\sim C182 \\sim N186 \\sim C123: within 3.8A with
sigma of 0.01 and sigma for terminal atoms of 0.02
S00O \\sim C02Y \\sim C197 \\sim C118 \\sim N130 \\sim C03E \\sim C175: within
3.8A with sigma of 0.01 and sigma for terminal atoms of 0.02
S1 \\sim C90 \\sim C174 \\sim C124 \\sim N95 \\sim C167 \\sim C0AA: within 3.8A
with sigma of 0.01 and sigma for terminal atoms of 0.02
Uanis(C00S) \\sim Ueq, Uanis(C00U) \\sim Ueq, Uanis(C013) \\sim Ueq,
Uanis(C016) \\sim Ueq, Uanis(C01C) \\sim Ueq, Uanis(C019) \\sim Ueq,
Uanis(C00V) \\sim Ueq, Uanis(C02M) \\sim Ueq, Uanis(C03K) \\sim Ueq,
Uanis(C03M) \\sim Ueq, Uanis(C011) \\sim Ueq, Uanis(C00X) \\sim Ueq,
Uanis(C00W) \\sim Ueq, Uanis(C014) \\sim Ueq, Uanis(C01U) \\sim Ueq,
Uanis(C03J) \\sim Ueq, Uanis(C034) \\sim Ueq, Uanis(C018) \\sim Ueq,
Uanis(C010) \\sim Ueq, Uanis(C037) \\sim Ueq, Uanis(C032) \\sim Ueq,
Uanis(C04B) \\sim Ueq, Uanis(C025) \\sim Ueq, Uanis(C02E) \\sim Ueq,
Uanis(C01B) \\sim Ueq, Uanis(C01A) \\sim Ueq, Uanis(C80) \\sim Ueq, Uanis(C03G)
\\sim Ueq, Uanis(C035) \\sim Ueq, Uanis(C01Z) \\sim Ueq, Uanis(C01E) \\sim Ueq,
Uanis(C01I) \\sim Ueq, Uanis(C046) \\sim Ueq, Uanis(C028) \\sim Ueq,
Uanis(C022) \\sim Ueq, Uanis(C01W) \\sim Ueq, Uanis(C01F) \\sim Ueq,
Uanis(C01R) \\sim Ueq, Uanis(C01G) \\sim Ueq, Uanis(C015) \\sim Ueq,
Uanis(C03D) \\sim Ueq, Uanis(C02D) \\sim Ueq, Uanis(C01L) \\sim Ueq,
Uanis(C00Y) \\sim Ueq, Uanis(C02U) \\sim Ueq, Uanis(C03I) \\sim Ueq,
Uanis(C01J) \\sim Ueq, Uanis(C01K) \\sim Ueq, Uanis(C01N) \\sim Ueq,
Uanis(C01Q) \\sim Ueq, Uanis(C023) \\sim Ueq, Uanis(C036) \\sim Ueq,
Uanis(C039) \\sim Ueq, Uanis(C00Z) \\sim Ueq, Uanis(C01H) \\sim Ueq,
Uanis(C01T) \\sim Ueq, Uanis(C012) \\sim Ueq, Uanis(C01V) \\sim Ueq,
Uanis(C02O) \\sim Ueq, Uanis(C03C) \\sim Ueq, Uanis(C01Y) \\sim Ueq,
Uanis(C01X) \\sim Ueq, Uanis(C03V) \\sim Ueq, Uanis(C04F) \\sim Ueq,
Uanis(C04R) \\sim Ueq, Uanis(C02Q) \\sim Ueq, Uanis(C021) \\sim Ueq,
Uanis(C020) \\sim Ueq, Uanis(C01S) \\sim Ueq, Uanis(C038) \\sim Ueq, Uanis(C54)
\\sim Ueq, Uanis(C04A) \\sim Ueq, Uanis(C03H) \\sim Ueq, Uanis(C026) \\sim Ueq,
Uanis(C02G) \\sim Ueq, Uanis(C02A) \\sim Ueq, Uanis(C027) \\sim Ueq,
Uanis(C02V) \\sim Ueq, Uanis(C01D) \\sim Ueq, Uanis(C02I) \\sim Ueq,
Uanis(C045) \\sim Ueq, Uanis(C59) \\sim Ueq, Uanis(C03B) \\sim Ueq, Uanis(C105)
\\sim Ueq, Uanis(C03P) \\sim Ueq, Uanis(C02J) \\sim Ueq, Uanis(C048) \\sim Ueq,
Uanis(C04S) \\sim Ueq, Uanis(C159) \\sim Ueq, Uanis(C04M) \\sim Ueq,
Uanis(C03T) \\sim Ueq, Uanis(C02K) \\sim Ueq, Uanis(C040) \\sim Ueq,
Uanis(C02S) \\sim Ueq, Uanis(C029) \\sim Ueq, Uanis(C017) \\sim Ueq,
Uanis(C02B) \\sim Ueq, Uanis(C02L) \\sim Ueq, Uanis(C02Z) \\sim Ueq,
Uanis(C03S) \\sim Ueq, Uanis(C03W) \\sim Ueq, Uanis(C03X) \\sim Ueq,
Uanis(C02T) \\sim Ueq, Uanis(C03A) \\sim Ueq, Uanis(C02P) \\sim Ueq,
Uanis(C030) \\sim Ueq, Uanis(C031) \\sim Ueq, Uanis(C044) \\sim Ueq,
Uanis(C04D) \\sim Ueq, Uanis(C02N) \\sim Ueq, Uanis(C152) \\sim Ueq, Uanis(C69)
\\sim Ueq, Uanis(C98) \\sim Ueq, Uanis(C04E) \\sim Ueq, Uanis(C04I) \\sim Ueq,
Uanis(C04P) \\sim Ueq, Uanis(C04Q) \\sim Ueq, Uanis(C118) \\sim Ueq,
Uanis(C03E) \\sim Ueq, Uanis(C175) \\sim Ueq, Uanis(C02Y) \\sim Ueq,
Uanis(C197) \\sim Ueq, Uanis(C61) \\sim Ueq, Uanis(C133) \\sim Ueq, Uanis(C182)
\\sim Ueq, Uanis(C190) \\sim Ueq, Uanis(C123) \\sim Ueq, Uanis(C90) \\sim Ueq,
Uanis(C124) \\sim Ueq, Uanis(C167) \\sim Ueq, Uanis(C174) \\sim Ueq,
Uanis(C0AA) \\sim Ueq, Uanis(C194) \\sim Ueq: with sigma of 0.01 and sigma for
terminal atoms of 0.02
Uanis(N02W) \\sim Ueq, Uanis(N130) \\sim Ueq, Uanis(N186) \\sim Ueq,
Uanis(N144) \\sim Ueq, Uanis(N95) \\sim Ueq: with sigma of 0.01 and sigma for
terminal atoms of 0.02
5.a Aromatic/amide H refined with riding coordinates:
 C013(H013), C016(H016), C01C(H01C), C019(H019), C00V(H00V), C02M(H02M),
 C03K(H03K), C03M(H03M), C011(H011), C01U(H01U), C03J(H03J), C034(H034),
 C018(H018), C037(H037), C032(H032), C04B(H04B), C025(H025), C01A(H01A),
 C80(H80), C03G(H03G), C035(H035), C01Z(H01Z), C01I(H01I), C046(H046),
 C028(H028), C022(H022), C01W(H01W), C01R(H01R), C01G(H01G), C015(H015),
 C03D(H03D), C02D(H02D), C01L(H01L), C00Y(H00Y), C02U(H02U), C03I(H03I),
 C01J(H01J), C01N(H01N), C01Q(H01Q), C023(H023), C036(H036), C039(H039),
 C00Z(H00Z), C012(H012), C01V(H01V), C02O(H02O), C03C(H03C), C01Y(H01Y),
 C03V(H03V), C04F(H04F), C04R(H04R), C02Q(H02Q), C038(H038), C54(H54),
 C04A(H04A), C03H(H03H), C02G(H02G), C02A(H02A), C027(H027), C02V(H02V),
 C045(H045), C59(H59), C03B(H03B), C105(H105), C03P(H03P), C02J(H02J),
 C04S(H04S), C159(H159), C04M(H04M), C03T(H03T), C02K(H02K), C040(H040),
 C02S(H02S), C029(H029), C017(H017), C02L(H02L), C03S(H03S), C03W(H03W),
 C03X(H03X), C02T(H02T), C02P(H02P), C030(H030), C031(H031), C044(H044),
 C02N(H02N), C152(H152), C69(H69), C98(H98), C04I(H04I), C04P(H04P), C118(H118),
  C03E(H03E), C175(H175), C197(H197), C61(H61), C133(H133), C182(H182),
 C190(H190), C123(H123), C90(H90), C124(H124), C167(H167), C0AA(H0AA),
 C194(H194)
5.b Fitted hexagon refined as free rotating group:
 C00S(C00U,C013,C016,C01C,C019), C00V(C02M,C03K,C03M,C011,C00X), C00W(C014,
 C01U,C03J,C034,C018), C010(C037,C032,C04B,C025,C02E), C01B(C01A,C80,C03G,C035,
 C01Z), C01E(C01I,C046,C028,C022,C01W), C01F(C01R,C01G,C015,C03D,C02D),
 C01L(C00Y,C02U,C03I,C01J,C01K), C01Q(C023,C036,C039,C00Z,C01H), C01T(C012,C01V,
 C02O,C03C,C01Y), C01X(C03V,C04F,C04R,C02Q,C021), C020(C01S,C038,C54,C04A,C03H),
  C026(C02G,C02A,C027,C02V,C01D), C02I(C045,C59,C03B,C105,C03P), C02J(C048,C04S,
 C159,C04M,C03T), C02K(C040,C02S,C029,C017,C02B), C03X(C02T,C03A,C02P,C030,
 C031), C044(C04D,C02N,C152,C69,C98)
;
_platon_squeeze_void_probe_radius 1.20
_olex2_submission_special_instructions 'No special instructions were received'

loop_
_space_group_symop_operation_xyz
'x, y, z'
'-x, -y, -z'

loop_
_atom_site_label
_atom_site_type_symbol
_atom_site_fract_x
_atom_site_fract_y
_atom_site_fract_z
_atom_site_U_iso_or_equiv
_atom_site_adp_type
_atom_site_occupancy
_atom_site_site_symmetry_order
_atom_site_calc_flag
_atom_site_refinement_flags_posn
_atom_site_refinement_flags_adp
_atom_site_refinement_flags_occupancy
_atom_site_disorder_assembly
_atom_site_disorder_group
Au01 Au 0.37287(6) 0.31462(4) 0.25498(3) 0.0299(3) Uani 0.982(4) 1 d . . . . .
Au02 Au 0.42327(6) 0.37857(5) 0.33084(3) 0.0331(3) Uani 1 1 d . . . . .
Au03 Au 0.42214(7) 0.38580(5) 0.17473(3) 0.0354(3) Uani 1 1 d . . . . .
Au04 Au 0.36394(6) 0.15202(5) 0.25589(3) 0.0346(3) Uani 1 1 d . . . . .
Au05 Au 0.49401(6) 0.22708(5) 0.30169(3) 0.0324(2) Uani 1 1 d . . . . .
Au06 Au 0.38557(6) 0.47706(5) 0.25040(3) 0.0346(3) Uani 1 1 d . . . . .
Au07 Au 0.21500(6) 0.25466(5) 0.25774(3) 0.0378(3) Uani 1 1 d . . . . .
Ag08 Ag 0.25076(9) 0.40433(8) 0.20603(5) 0.0267(3) Uani 1 1 d . . . . .
Ag09 Ag 0.32068(10) 0.23948(7) 0.33615(4) 0.0265(3) Uani 1 1 d . . . . .
Ag0A Ag 0.31571(10) 0.25090(8) 0.17764(5) 0.0299(3) Uani 1 1 d . . . . .
Ag0B Ag 0.24823(10) 0.39703(7) 0.30176(5) 0.0288(3) Uani 1 1 d . . . . .
Ag0C Ag 0.53562(10) 0.37371(8) 0.25186(5) 0.0318(4) Uani 1 1 d . . . . .
Ag0D Ag 0.49536(10) 0.23427(7) 0.20470(5) 0.0301(3) Uani 1 1 d . . . . .
P00E P 0.3916(4) 0.6140(3) 0.24621(19) 0.0376(14) Uani 1 1 d . . . . .
P00F P 0.3556(4) 0.0162(3) 0.2532(2) 0.0378(13) Uani 1 1 d . . . . .
P00G P 0.4579(4) 0.4469(3) 0.10716(18) 0.0374(13) Uani 1 1 d . . . . .
P00H P 0.5957(4) 0.1521(3) 0.34083(19) 0.0363(13) Uani 1 1 d . . . . .
P00I P 0.4641(4) 0.4240(3) 0.39793(17) 0.0350(13) Uani 1 1 d . . . . .
S00J S 0.2905(5) 0.1673(4) 0.4060(2) 0.0530(17) Uani 1 1 d . . . . .
P00K P 0.0829(4) 0.2047(4) 0.2553(2) 0.0439(15) Uani 1 1 d . . . . .
S00L S 0.1449(5) 0.4632(4) 0.3457(2) 0.0531(16) Uani 1 1 d . . . . .
Cl00 Cl 0.6752(4) 0.4214(5) 0.2493(2) 0.0541(15) Uani 1 1 d . . . . .
S00N S 0.5899(6) 0.1712(4) 0.1536(3) 0.073(2) Uani 1 1 d . . . . .
S00O S 0.1518(6) 0.4932(6) 0.1668(3) 0.082(2) Uani 1 1 d . U . . .
S1 S 0.2494(7) 0.1854(6) 0.1199(3) 0.093(3) Uani 1 1 d D U . . .
O00Q O 0.3745(13) 0.5830(9) 0.1496(6) 0.052(5) Uani 1 1 d . . . . .
O00R O 0.1811(13) 0.0647(9) 0.2258(7) 0.061(5) Uani 1 1 d . . . . .
C00S C 0.4445(10) 0.6684(8) 0.1975(4) 0.047(6) Uani 1 1 d . U . . .
C00U C 0.4255(10) 0.6494(8) 0.1545(5) 0.037(5) Uani 1 1 d G U . . .
C013 C 0.4565(11) 0.6949(9) 0.1178(4) 0.048(6) Uani 1 1 d G U . . .
H013 H 0.443502 0.681953 0.088452 0.058 Uiso 1 1 calc R . . . .
C016 C 0.5065(10) 0.7594(8) 0.1242(4) 0.047(6) Uani 1 1 d G U . . .
H016 H 0.527676 0.790563 0.099110 0.057 Uiso 1 1 calc R . . . .
C01C C 0.5255(10) 0.7784(8) 0.1672(5) 0.044(5) Uani 1 1 d G U . . .
H01C H 0.559694 0.822515 0.171501 0.053 Uiso 1 1 calc R . . . .
C019 C 0.4945(10) 0.7329(9) 0.2038(4) 0.045(6) Uani 1 1 d G U . . .
H019 H 0.507539 0.745856 0.233234 0.054 Uiso 1 1 calc R . . . .
O00T O 0.5284(12) 0.2565(9) 0.4085(5) 0.045(4) Uani 1 1 d . . . . .
C00V C 0.5978(11) 0.5097(10) 0.1432(4) 0.050(6) Uani 1 1 d . U . . .
H00V H 0.583871 0.477292 0.169253 0.060 Uiso 1 1 calc R . . . .
C02M C 0.6673(11) 0.5578(12) 0.1428(5) 0.082(10) Uani 1 1 d G U . . .
H02M H 0.700822 0.558288 0.168687 0.099 Uiso 1 1 calc R . . . .
C03K C 0.6876(10) 0.6051(11) 0.1047(6) 0.061(7) Uani 1 1 d G U . . .
H03K H 0.735122 0.638030 0.104426 0.074 Uiso 1 1 calc R . . . .
C03M C 0.6385(11) 0.6044(10) 0.0668(5) 0.054(6) Uani 1 1 d G U . . .
H03M H 0.652470 0.636776 0.040729 0.065 Uiso 1 1 calc R . . . .
C011 C 0.5691(10) 0.5563(10) 0.0672(4) 0.047(6) Uani 1 1 d G U . . .
H011 H 0.535519 0.555781 0.041294 0.057 Uiso 1 1 calc R . . . .
C00X C 0.5487(9) 0.5089(8) 0.1053(5) 0.030(4) Uani 1 1 d G U . . .
C00W C 0.3435(10) 0.5771(9) 0.1087(4) 0.036(5) Uani 1 1 d . U . . .
C014 C 0.3728(9) 0.5147(8) 0.0832(5) 0.035(5) Uani 1 1 d G U . . .
C01U C 0.3382(11) 0.5055(9) 0.0417(5) 0.051(6) Uani 1 1 d G U . . .
H01U H 0.358255 0.462814 0.024311 0.061 Uiso 1 1 calc R . . . .
C03J C 0.2742(12) 0.5586(12) 0.0258(5) 0.068(8) Uani 1 1 d G U . . .
H03J H 0.250511 0.552324 -0.002583 0.081 Uiso 1 1 calc R . . . .
C034 C 0.2448(11) 0.6210(11) 0.0512(6) 0.080(10) Uani 1 1 d G U . . .
H034 H 0.201088 0.657370 0.040325 0.096 Uiso 1 1 calc R . . . .
C018 C 0.2795(11) 0.6303(9) 0.0927(6) 0.059(7) Uani 1 1 d G U . . .
H018 H 0.259409 0.672906 0.110127 0.071 Uiso 1 1 calc R . . . .
C010 C 0.0682(10) 0.0978(6) 0.2753(6) 0.048(6) Uani 1 1 d . U . . .
C037 C 0.0068(10) 0.0759(8) 0.3070(5) 0.054(7) Uani 1 1 d G U . . .
H037 H -0.025708 0.116096 0.321498 0.065 Uiso 1 1 calc R . . . .
C032 C -0.0069(9) -0.0047(10) 0.3176(5) 0.044(6) Uani 1 1 d G U . . .
H032 H -0.048821 -0.019706 0.339269 0.053 Uiso 1 1 calc R . . . .
C04B C 0.0407(11) -0.0635(7) 0.2964(6) 0.057(7) Uani 1 1 d G U . . .
H04B H 0.031361 -0.118663 0.303591 0.069 Uiso 1 1 calc R . . . .
C025 C 0.1021(10) -0.0416(8) 0.2646(5) 0.055(7) Uani 1 1 d G U . . .
H025 H 0.134658 -0.081819 0.250141 0.067 Uiso 1 1 calc R . . . .
C02E C 0.1158(9) 0.0390(9) 0.2541(5) 0.043(5) Uani 1 1 d G U . . .
C01B C 0.2864(9) 0.6610(10) 0.2500(6) 0.051(6) Uani 1 1 d . U . . .
C01A C 0.2597(10) 0.7237(10) 0.2202(5) 0.047(6) Uani 1 1 d G U . . .
H01A H 0.297164 0.743550 0.197311 0.056 Uiso 1 1 calc R . . . .
C80 C 0.1783(11) 0.7575(10) 0.2239(6) 0.056(7) Uani 1 1 d G U . . .
H80 H 0.160033 0.800432 0.203532 0.067 Uiso 1 1 calc R . . . .
C03G C 0.1235(9) 0.7286(12) 0.2573(7) 0.063(7) Uani 1 1 d G U . . .
H03G H 0.067812 0.751655 0.259868 0.076 Uiso 1 1 calc R . . . .
C035 C 0.1502(12) 0.6658(12) 0.2871(6) 0.073(9) Uani 1 1 d G U . . .
H035 H 0.112721 0.645995 0.309982 0.088 Uiso 1 1 calc R . . . .
C01Z C 0.2316(12) 0.6320(10) 0.2834(6) 0.067(8) Uani 1 1 d G U . . .
H01Z H 0.249852 0.589113 0.303762 0.080 Uiso 1 1 calc R . . . .
C01E C 0.4783(12) 0.3730(9) 0.0658(5) 0.049(6) Uani 1 1 d . U . . .
C01I C 0.4171(9) 0.3178(11) 0.0595(6) 0.056(7) Uani 1 1 d G U . . .
H01I H 0.364310 0.321589 0.074974 0.068 Uiso 1 1 calc R . . . .
C046 C 0.4333(11) 0.2570(10) 0.0305(7) 0.070(8) Uani 1 1 d G U . . .
H046 H 0.391485 0.219285 0.026211 0.084 Uiso 1 1 calc R . . . .
C028 C 0.5106(13) 0.2514(9) 0.0078(6) 0.059(7) Uani 1 1 d G U . . .
H028 H 0.521611 0.209916 -0.011968 0.071 Uiso 1 1 calc R . . . .
C022 C 0.5717(10) 0.3067(11) 0.0141(6) 0.064(8) Uani 1 1 d G U . . .
H022 H 0.624564 0.302850 -0.001384 0.077 Uiso 1 1 calc R . . . .
C01W C 0.5556(10) 0.3674(10) 0.0431(6) 0.054(7) Uani 1 1 d G U . . .
H01W H 0.597390 0.405154 0.047379 0.065 Uiso 1 1 calc R . . . .
C01F C 0.5527(10) 0.0692(8) 0.3766(5) 0.047(6) Uani 1 1 d . U . . .
C01R C 0.4754(10) 0.0387(9) 0.3668(4) 0.038(5) Uani 1 1 d G U . . .
H01R H 0.446146 0.058699 0.340815 0.046 Uiso 1 1 calc R . . . .
C01G C 0.4410(8) -0.0211(9) 0.3950(5) 0.046(6) Uani 1 1 d G U . . .
H01G H 0.388205 -0.041991 0.388325 0.056 Uiso 1 1 calc R . . . .
C015 C 0.4839(11) -0.0504(10) 0.4330(5) 0.054(6) Uani 1 1 d G U . . .
H015 H 0.460343 -0.091295 0.452333 0.064 Uiso 1 1 calc R . . . .
C03D C 0.5611(11) -0.0199(11) 0.4428(5) 0.067(8) Uani 1 1 d G U . . .
H03D H 0.590422 -0.039909 0.468831 0.080 Uiso 1 1 calc R . . . .
C02D C 0.5956(9) 0.0399(10) 0.4146(6) 0.051(6) Uani 1 1 d G U . . .
H02D H 0.648364 0.060782 0.421322 0.061 Uiso 1 1 calc R . . . .
C01L C 0.2611(10) 0.0164(6) 0.3314(5) 0.045(6) Uani 1 1 d . U . . .
H01L H 0.266888 0.072837 0.328852 0.054 Uiso 1 1 calc R . . . .
C00Y C 0.2155(10) -0.0185(8) 0.3671(4) 0.045(6) Uani 1 1 d G U . . .
H00Y H 0.190086 0.014079 0.388930 0.054 Uiso 1 1 calc R . . . .
C02U C 0.2071(10) -0.1012(9) 0.3709(4) 0.043(5) Uani 1 1 d G U . . .
H02U H 0.175906 -0.125030 0.395281 0.052 Uiso 1 1 calc R . . . .
C03I C 0.2443(10) -0.1489(6) 0.3390(5) 0.061(7) Uani 1 1 d G U . . .
H03I H 0.238527 -0.205381 0.341555 0.073 Uiso 1 1 calc R . . . .
C01J C 0.2899(9) -0.1140(8) 0.3033(5) 0.035(5) Uani 1 1 d G U . . .
H01J H 0.315329 -0.146625 0.281477 0.042 Uiso 1 1 calc R . . . .
C01K C 0.2983(9) -0.0314(8) 0.2995(4) 0.043(5) Uani 1 1 d G U . . .
C01N C 0.2092(14) 0.3104(10) 0.4243(5) 0.057(7) Uani 1 1 d D U . . .
H01N H 0.224152 0.331812 0.395223 0.068 Uiso 1 1 calc R . . . .
C01Q C 0.5339(10) 0.6123(9) 0.2981(5) 0.053(6) Uani 1 1 d . U . . .
H01Q H 0.554913 0.570759 0.280205 0.064 Uiso 1 1 calc R . . . .
C023 C 0.5847(8) 0.6406(10) 0.3304(6) 0.050(6) Uani 1 1 d G U . . .
H023 H 0.640406 0.618266 0.334583 0.059 Uiso 1 1 calc R . . . .
C036 C 0.5539(11) 0.7014(10) 0.3566(5) 0.060(7) Uani 1 1 d G U . . .
H036 H 0.588632 0.720697 0.378726 0.072 Uiso 1 1 calc R . . . .
C039 C 0.4724(11) 0.7340(9) 0.3506(5) 0.059(7) Uani 1 1 d G U . . .
H039 H 0.451362 0.775621 0.368492 0.070 Uiso 1 1 calc R . . . .
C00Z C 0.4216(8) 0.7058(10) 0.3183(6) 0.056(7) Uani 1 1 d G U . . .
H00Z H 0.365868 0.728115 0.314114 0.068 Uiso 1 1 calc R . . . .
C01H C 0.4524(10) 0.6450(10) 0.2920(5) 0.041(5) Uani 1 1 d G U . . .
C01T C 0.4026(9) 0.5130(7) 0.4133(5) 0.038(5) Uani 1 1 d . U . . .
C012 C 0.4393(7) 0.5775(8) 0.4312(5) 0.036(5) Uani 1 1 d G U . . .
H012 H 0.498356 0.575601 0.436544 0.043 Uiso 1 1 calc R . . . .
C01V C 0.3897(10) 0.6449(7) 0.4413(5) 0.038(5) Uani 1 1 d G U . . .
H01V H 0.414846 0.689083 0.453477 0.046 Uiso 1 1 calc R . . . .
C02O C 0.3034(9) 0.6478(8) 0.4335(5) 0.061(7) Uani 1 1 d G U . . .
H02O H 0.269485 0.693843 0.440339 0.073 Uiso 1 1 calc R . . . .
C03C C 0.2666(7) 0.5832(10) 0.4156(6) 0.055(7) Uani 1 1 d G U . . .
H03C H 0.207631 0.585122 0.410267 0.067 Uiso 1 1 calc R . . . .
C01Y C 0.3163(10) 0.5158(8) 0.4055(5) 0.053(6) Uani 1 1 d G U . . .
H01Y H 0.291139 0.471640 0.393333 0.063 Uiso 1 1 calc R . . . .
C01X C 0.3014(10) -0.0185(10) 0.2049(5) 0.042(5) Uani 1 1 d . U . . .
C03V C 0.3380(9) -0.0738(10) 0.1768(6) 0.064(8) Uani 1 1 d G U . . .
H03V H 0.394462 -0.093822 0.181463 0.077 Uiso 1 1 calc R . . . .
C04F C 0.2920(12) -0.0999(11) 0.1419(6) 0.067(8) Uani 1 1 d G U . . .
H04F H 0.317066 -0.137721 0.122755 0.081 Uiso 1 1 calc R . . . .
C04R C 0.2095(12) -0.0706(11) 0.1351(5) 0.065(8) Uani 1 1 d G U . . .
H04R H 0.178050 -0.088447 0.111303 0.078 Uiso 1 1 calc R . . . .
C02Q C 0.1729(8) -0.0153(11) 0.1632(6) 0.055(7) Uani 1 1 d G U . . .
H02Q H 0.116431 0.004727 0.158558 0.066 Uiso 1 1 calc R . . . .
C021 C 0.2188(10) 0.0108(9) 0.1981(5) 0.044(6) Uani 1 1 d G U . . .
C020 C 0.6580(9) 0.2008(9) 0.3809(4) 0.039(5) Uani 1 1 d . U . . .
C01S C 0.6142(7) 0.2402(10) 0.4143(5) 0.041(5) Uani 1 1 d G U . . .
C038 C 0.6580(9) 0.2705(10) 0.4487(4) 0.049(6) Uani 1 1 d G U . . .
H038 H 0.628097 0.297420 0.471501 0.058 Uiso 1 1 calc R . . . .
C54 C 0.7457(9) 0.2614(10) 0.4497(5) 0.055(7) Uani 1 1 d G U . . .
H54 H 0.775644 0.282079 0.473238 0.066 Uiso 1 1 calc R . . . .
C04A C 0.7895(7) 0.2220(11) 0.4163(6) 0.052(6) Uani 1 1 d G U . . .
H04A H 0.849357 0.215765 0.417027 0.063 Uiso 1 1 calc R . . . .
C03H C 0.7456(9) 0.1917(10) 0.3819(5) 0.056(7) Uani 1 1 d G U . . .
H03H H 0.775524 0.164793 0.359079 0.068 Uiso 1 1 calc R . . . .
C026 C 0.4432(10) 0.3517(7) 0.4447(4) 0.045(6) Uani 1 1 d . U . . .
C02G C 0.3942(10) 0.3741(7) 0.4812(5) 0.041(5) Uani 1 1 d G U . . .
H02G H 0.369392 0.426859 0.481509 0.050 Uiso 1 1 calc R . . . .
C02A C 0.3815(9) 0.3192(9) 0.5173(4) 0.046(6) Uani 1 1 d G U . . .
H02A H 0.348049 0.334527 0.542277 0.055 Uiso 1 1 calc R . . . .
C027 C 0.4178(10) 0.2420(8) 0.5169(4) 0.046(6) Uani 1 1 d G U . . .
H027 H 0.409136 0.204498 0.541569 0.055 Uiso 1 1 calc R . . . .
C02V C 0.4668(10) 0.2196(6) 0.4804(4) 0.037(5) Uani 1 1 d G U . . .
H02V H 0.491566 0.166800 0.480095 0.045 Uiso 1 1 calc R . . . .
C01D C 0.4794(9) 0.2744(8) 0.4443(4) 0.033(5) Uani 1 1 d G U . . .
C02I C 0.6749(9) 0.1078(9) 0.3057(5) 0.038(5) Uani 1 1 d . U . . .
C045 C 0.7151(12) 0.0332(9) 0.3152(6) 0.053(6) Uani 1 1 d G U . . .
H045 H 0.697451 0.000415 0.340426 0.064 Uiso 1 1 calc R . . . .
C59 C 0.7811(12) 0.0067(9) 0.2878(7) 0.101(13) Uani 1 1 d G U . . .
H59 H 0.808525 -0.044291 0.294345 0.122 Uiso 1 1 calc R . . . .
C03B C 0.8069(11) 0.0547(12) 0.2509(6) 0.060(7) Uani 1 1 d G U . . .
H03B H 0.851947 0.036584 0.232222 0.072 Uiso 1 1 calc R . . . .
C105 C 0.7667(12) 0.1293(12) 0.2414(5) 0.077(9) Uani 1 1 d G U . . .
H105 H 0.784293 0.162167 0.216179 0.093 Uiso 1 1 calc R . . . .
C03P C 0.7007(11) 0.1559(9) 0.2688(6) 0.060(7) Uani 1 1 d G U . . .
H03P H 0.673218 0.206875 0.262259 0.072 Uiso 1 1 calc R . . . .
C02J C 0.0381(9) 0.2743(11) 0.3332(6) 0.058(7) Uani 1 1 d . U . . .
H02J H 0.092927 0.255943 0.342570 0.070 Uiso 1 1 calc R . . . .
C048 C 0.0097(11) 0.2561(10) 0.2916(5) 0.043(5) Uani 1 1 d G U . . .
C04S C -0.0705(12) 0.2830(12) 0.2779(5) 0.063(8) Uani 1 1 d G U . . .
H04S H -0.089943 0.270608 0.249487 0.076 Uiso 1 1 calc R . . . .
C159 C -0.1223(10) 0.3282(13) 0.3057(7) 0.080(10) Uani 1 1 d G U . . .
H159 H -0.177077 0.346545 0.296277 0.096 Uiso 1 1 calc R . . . .
C04M C -0.0938(12) 0.3464(12) 0.3472(6) 0.072(9) Uani 1 1 d G U . . .
H04M H -0.129210 0.377182 0.366213 0.086 Uiso 1 1 calc R . . . .
C03T C -0.0136(13) 0.3194(12) 0.3610(5) 0.060(7) Uani 1 1 d G U . . .
H03T H 0.005792 0.331882 0.389360 0.072 Uiso 1 1 calc R . . . .
C02K C 0.4912(10) -0.0914(9) 0.2784(5) 0.044(6) Uani 1 1 d . U . . .
H02K H 0.454657 -0.113532 0.301019 0.053 Uiso 1 1 calc R . . . .
C040 C 0.5749(10) -0.1197(9) 0.2754(5) 0.061(7) Uani 1 1 d G U . . .
H040 H 0.595521 -0.161213 0.296015 0.073 Uiso 1 1 calc R . . . .
C02S C 0.6284(8) -0.0872(10) 0.2424(6) 0.057(7) Uani 1 1 d G U . . .
H02S H 0.685605 -0.106608 0.240324 0.069 Uiso 1 1 calc R . . . .
C029 C 0.5983(10) -0.0265(10) 0.2122(5) 0.051(6) Uani 1 1 d G U . . .
H029 H 0.634825 -0.004322 0.189638 0.061 Uiso 1 1 calc R . . . .
C017 C 0.5146(10) 0.0018(8) 0.2152(5) 0.050(6) Uani 1 1 d G U . . .
H017 H 0.493961 0.043360 0.194641 0.060 Uiso 1 1 calc R . . . .
C02B C 0.4611(8) -0.0306(9) 0.2483(5) 0.037(5) Uani 1 1 d G U . . .
C02L C 0.1804(15) 0.2583(10) 0.5117(5) 0.063(8) Uani 1 1 d D U . . .
H02L H 0.170689 0.241266 0.542157 0.075 Uiso 1 1 calc R . . . .
N02W N 0.7819(16) 0.3375(13) 0.0990(7) 0.109(12) Uani 1 1 d D U . . .
C02Z C 0.2361(8) 0.2331(8) 0.4390(5) 0.058(7) Uani 1 1 d D U . . .
C03S C 0.7472(17) 0.3494(14) 0.1393(7) 0.093(12) Uani 1 1 d D U . . .
H03S H 0.765232 0.391907 0.155934 0.111 Uiso 1 1 calc R . . . .
C03W C 0.6853(17) 0.3000(15) 0.1567(7) 0.075(9) Uani 1 1 d D U . . .
H03W H 0.657645 0.310487 0.184270 0.090 Uiso 1 1 calc R . . . .
C03X C 0.7091(9) 0.4628(10) 0.3655(4) 0.046(6) Uani 1 1 d . U . . .
H03X H 0.743871 0.463059 0.339299 0.055 Uiso 1 1 calc R . . . .
C02T C 0.6238(9) 0.4474(10) 0.3631(4) 0.047(6) Uani 1 1 d G U . . .
H02T H 0.600253 0.437163 0.335320 0.057 Uiso 1 1 calc R . . . .
C03A C 0.5730(7) 0.4471(9) 0.4015(5) 0.044(6) Uani 1 1 d G U . . .
C02P C 0.6074(8) 0.4622(9) 0.4422(4) 0.033(5) Uani 1 1 d G U . . .
H02P H 0.572691 0.461928 0.468432 0.040 Uiso 1 1 calc R . . . .
C030 C 0.6928(9) 0.4775(9) 0.4446(4) 0.042(5) Uani 1 1 d G U . . .
H030 H 0.716309 0.487824 0.472412 0.050 Uiso 1 1 calc R . . . .
C031 C 0.7436(7) 0.4779(10) 0.4062(5) 0.047(6) Uani 1 1 d G U . . .
H031 H 0.801900 0.488390 0.407846 0.057 Uiso 1 1 calc R . . . .
C044 C 0.0414(14) 0.2860(10) 0.1770(7) 0.083(10) Uani 1 1 d . U . . .
H044 H 0.067950 0.328431 0.190050 0.099 Uiso 1 1 calc R . . . .
C04D C 0.0366(12) 0.2115(11) 0.2003(5) 0.044(6) Uani 1 1 d G U . . .
C02N C -0.0023(12) 0.1494(9) 0.1812(6) 0.059(7) Uani 1 1 d G U . . .
H02N H -0.005479 0.098536 0.197089 0.071 Uiso 1 1 calc R . . . .
C152 C -0.0364(14) 0.1616(13) 0.1389(7) 0.086(11) Uani 1 1 d G U . . .
H152 H -0.063034 0.119159 0.125845 0.104 Uiso 1 1 calc R . . . .
C69 C -0.0317(15) 0.2360(15) 0.1156(6) 0.092(11) Uani 1 1 d G U . . .
H69 H -0.055098 0.244417 0.086702 0.111 Uiso 1 1 calc R . . . .
C98 C 0.0072(16) 0.2982(11) 0.1347(7) 0.092(11) Uani 1 1 d G U . . .
H98 H 0.010394 0.349053 0.118804 0.111 Uiso 1 1 calc R . . . .
C04E C 0.6639(10) 0.2350(11) 0.1336(7) 0.067(8) Uani 1 1 d D U . . .
C04I C 0.2217(14) 0.2064(9) 0.4833(5) 0.069(8) Uani 1 1 d D U . . .
H04I H 0.239795 0.153726 0.493813 0.083 Uiso 1 1 calc R . . . .
C04P C 0.1599(18) 0.3557(11) 0.4531(5) 0.091(11) Uani 1 1 d D U . . .
H04P H 0.130240 0.403221 0.441957 0.109 Uiso 1 1 calc R . . . .
C04Q C 0.0566(10) 0.4931(10) 0.3192(6) 0.129(8) Uani 1 1 d D U . . .
C118 C 0.1681(19) 0.3769(16) 0.0594(9) 0.092(4) Uani 1 1 d D U . . .
H118 H 0.196506 0.330349 0.048805 0.110 Uiso 1 1 calc R . . . .
N130 N 0.1168(18) 0.4228(17) 0.0323(7) 0.095(4) Uani 1 1 d D U . . .
C03E C 0.0740(19) 0.4879(17) 0.0464(8) 0.094(4) Uani 1 1 d D U . . .
H03E H 0.033507 0.516040 0.027626 0.112 Uiso 1 1 calc R . . . .
C175 C 0.0890(17) 0.5142(15) 0.0885(9) 0.091(4) Uani 1 1 d D U . . .
H175 H 0.064656 0.563861 0.097301 0.109 Uiso 1 1 calc R . . . .
C02Y C 0.1398(12) 0.4667(15) 0.1172(6) 0.089(4) Uani 1 1 d D U . . .
C197 C 0.1794(19) 0.3974(17) 0.1027(8) 0.091(4) Uani 1 1 d D U . . .
H197 H 0.214190 0.364220 0.122310 0.109 Uiso 1 1 calc R . . . .
C61 C 0.0451(13) 0.4765(17) 0.2749(7) 0.130(8) Uani 1 1 d D U . . .
H61 H 0.088343 0.448781 0.258834 0.156 Uiso 1 1 calc R . . . .
C133 C -0.0059(13) 0.5364(15) 0.3417(6) 0.129(8) Uani 1 1 d D U . . .
H133 H 0.001597 0.549277 0.371718 0.154 Uiso 1 1 calc R . . . .
C182 C -0.0796(12) 0.5606(17) 0.3193(7) 0.130(8) Uani 1 1 d D U . . .
H182 H -0.122258 0.591588 0.333925 0.156 Uiso 1 1 calc R . . . .
N186 N -0.0912(12) 0.5406(17) 0.2774(7) 0.131(8) Uani 1 1 d D U . . .
C190 C 0.7038(18) 0.2217(14) 0.0930(8) 0.107(14) Uani 1 1 d D U . . .
H190 H 0.689796 0.177389 0.076672 0.129 Uiso 1 1 calc R . . . .
C123 C -0.0307(13) 0.5010(19) 0.2547(6) 0.130(8) Uani 1 1 d D U . . .
H123 H -0.039586 0.489583 0.224593 0.156 Uiso 1 1 calc R . . . .
N144 N 0.1541(15) 0.3322(9) 0.4966(5) 0.071(7) Uani 1 1 d D U . . .
C90 C 0.4057(11) 0.1086(17) 0.1145(9) 0.104(4) Uani 1 1 d D U . . .
H90 H 0.421296 0.140706 0.137749 0.125 Uiso 1 1 calc R . . . .
N95 N 0.4410(16) 0.0063(16) 0.0658(9) 0.107(4) Uani 1 1 d D U . . .
C124 C 0.4645(12) 0.0558(18) 0.0964(10) 0.107(4) Uani 1 1 d D U . . .
H124 H 0.521596 0.054442 0.105613 0.128 Uiso 1 1 calc R . . . .
C167 C 0.3603(16) 0.0076(15) 0.0520(9) 0.108(4) Uani 1 1 d D U . . .
H167 H 0.344161 -0.030255 0.031793 0.129 Uiso 1 1 calc R . . . .
C174 C 0.3243(10) 0.1147(9) 0.0987(5) 0.105(4) Uani 1 1 d D U . . .
C0AA C 0.3006(14) 0.0637(14) 0.0670(8) 0.106(4) Uani 1 1 d D U . . .
H0AA H 0.244794 0.066938 0.055694 0.127 Uiso 1 1 calc R . . . .
C194 C 0.7642(18) 0.2738(14) 0.0765(7) 0.106(14) Uani 1 1 d D U . . .
H194 H 0.793106 0.264326 0.049147 0.127 Uiso 1 1 calc R . . . .

loop_
_atom_site_aniso_label
_atom_site_aniso_U_11
_atom_site_aniso_U_22
_atom_site_aniso_U_33
_atom_site_aniso_U_23
_atom_site_aniso_U_13
_atom_site_aniso_U_12
Au01 0.0438(6) 0.0173(4) 0.0284(5) -0.0009(3) -0.0046(4) 0.0041(3)
Au02 0.0510(6) 0.0216(4) 0.0266(5) -0.0031(3) -0.0033(4) 0.0048(4)
Au03 0.0553(6) 0.0240(4) 0.0267(5) -0.0009(3) -0.0031(4) 0.0007(4)
Au04 0.0471(6) 0.0192(4) 0.0372(5) -0.0018(3) -0.0023(4) 0.0018(3)
Au05 0.0446(5) 0.0202(4) 0.0316(5) -0.0005(3) -0.0032(4) 0.0061(3)
Au06 0.0541(6) 0.0173(4) 0.0318(5) -0.0007(3) -0.0035(4) 0.0045(4)
Au07 0.0411(5) 0.0272(4) 0.0446(6) 0.0004(4) -0.0058(4) 0.0031(4)
Ag08 0.0335(8) 0.0203(6) 0.0252(7) 0.0063(5) -0.0095(6) 0.0056(5)
Ag09 0.0386(8) 0.0161(6) 0.0240(7) 0.0019(5) 0.0011(6) 0.0039(5)
Ag0A 0.0468(9) 0.0214(6) 0.0219(7) 0.0008(5) -0.0077(7) -0.0046(6)
Ag0B 0.0368(8) 0.0174(6) 0.0312(8) -0.0010(5) 0.0004(6) 0.0082(5)
Ag0C 0.0438(9) 0.0204(6) 0.0310(8) -0.0004(5) -0.0032(7) 0.0019(6)
Ag0D 0.0471(9) 0.0163(6) 0.0265(7) -0.0036(5) 0.0047(7) 0.0027(6)
P00E 0.064(4) 0.0096(19) 0.039(3) -0.0046(19) -0.009(3) 0.003(2)
P00F 0.053(4) 0.014(2) 0.046(3) 0.001(2) -0.007(3) -0.001(2)
P00G 0.061(4) 0.028(2) 0.023(3) 0.004(2) 0.000(3) 0.000(2)
P00H 0.049(3) 0.026(2) 0.034(3) -0.007(2) -0.006(3) 0.005(2)
P00I 0.056(4) 0.027(2) 0.023(3) -0.0093(19) -0.009(3) 0.002(2)
S00J 0.084(5) 0.036(3) 0.038(3) 0.006(2) 0.011(3) 0.002(3)
P00K 0.028(3) 0.035(3) 0.068(4) 0.001(3) -0.005(3) -0.007(2)
S00L 0.055(4) 0.041(3) 0.063(4) -0.007(3) 0.015(3) 0.008(3)
Cl00 0.045(3) 0.075(4) 0.043(3) -0.004(3) -0.004(3) -0.010(3)
S00N 0.092(6) 0.048(4) 0.080(5) -0.030(4) 0.037(5) -0.005(4)
S00O 0.078(5) 0.084(5) 0.078(4) 0.025(4) -0.019(4) 0.009(4)
S1 0.115(6) 0.097(5) 0.070(4) -0.017(4) -0.025(4) -0.034(5)
O00Q 0.076(13) 0.030(8) 0.051(10) 0.001(7) 0.013(9) -0.011(8)
O00R 0.065(13) 0.024(8) 0.096(15) -0.007(8) 0.021(11) -0.011(8)
C00S 0.049(9) 0.040(8) 0.051(9) -0.008(7) -0.002(8) 0.004(7)
C00U 0.042(9) 0.031(7) 0.038(8) 0.003(7) 0.003(7) -0.006(7)
C013 0.058(10) 0.048(9) 0.040(9) -0.005(7) -0.007(8) -0.006(8)
C016 0.056(10) 0.038(8) 0.047(9) -0.001(7) 0.006(8) -0.002(8)
C01C 0.052(9) 0.039(8) 0.041(9) -0.005(7) 0.000(8) -0.006(7)
C019 0.050(9) 0.038(8) 0.045(9) -0.003(7) 0.002(8) 0.008(7)
O00T 0.073(12) 0.032(8) 0.028(8) -0.002(6) -0.013(8) 0.014(8)
C00V 0.059(10) 0.048(9) 0.039(9) 0.014(7) -0.007(8) 0.003(8)
C02M 0.080(13) 0.092(13) 0.075(13) -0.008(9) -0.001(9) -0.005(9)
C03K 0.062(11) 0.064(10) 0.059(10) -0.002(8) 0.001(9) -0.015(8)
C03M 0.057(10) 0.052(9) 0.054(10) -0.003(8) -0.004(8) -0.009(8)
C011 0.051(10) 0.045(9) 0.045(9) 0.000(7) 0.002(8) -0.009(8)
C00X 0.040(8) 0.028(7) 0.021(7) 0.000(6) -0.002(7) 0.002(6)
C00W 0.046(9) 0.031(7) 0.031(8) 0.006(7) -0.001(7) -0.002(7)
C014 0.040(9) 0.040(8) 0.024(8) -0.006(7) -0.005(7) 0.001(7)
C01U 0.061(10) 0.046(9) 0.048(9) -0.003(8) -0.007(8) -0.004(8)
C03J 0.068(11) 0.070(11) 0.063(11) 0.000(9) -0.004(9) 0.000(9)
C034 0.080(13) 0.079(12) 0.081(13) -0.003(9) -0.007(9) -0.002(9)
C018 0.063(11) 0.056(10) 0.060(10) -0.010(8) -0.005(8) 0.006(8)
C010 0.044(9) 0.046(9) 0.053(10) -0.004(8) 0.000(8) -0.004(8)
C037 0.051(10) 0.052(9) 0.060(10) -0.006(8) -0.003(8) -0.003(8)
C032 0.044(9) 0.049(9) 0.039(9) 0.004(7) 0.002(8) -0.003(8)
C04B 0.056(10) 0.051(9) 0.062(10) 0.008(8) -0.005(8) 0.004(8)
C025 0.059(10) 0.052(9) 0.056(10) -0.003(8) -0.007(8) 0.001(8)
C02E 0.048(9) 0.029(8) 0.052(9) 0.006(7) -0.002(8) 0.002(7)
C01B 0.054(10) 0.040(8) 0.058(10) -0.007(8) -0.003(8) 0.007(8)
C01A 0.054(10) 0.041(8) 0.043(9) 0.012(7) -0.009(8) 0.004(8)
C80 0.055(10) 0.056(10) 0.058(10) -0.004(8) -0.006(8) 0.003(8)
C03G 0.061(11) 0.059(10) 0.068(11) 0.001(8) -0.003(9) 0.004(8)
C035 0.067(12) 0.071(11) 0.081(12) -0.013(9) 0.007(9) 0.004(9)
C01Z 0.069(11) 0.059(11) 0.071(11) 0.002(9) -0.005(9) -0.002(9)
C01E 0.062(10) 0.049(9) 0.035(9) 0.002(7) 0.003(8) 0.000(8)
C01I 0.059(10) 0.055(10) 0.055(10) -0.001(8) 0.010(8) -0.008(8)
C046 0.076(12) 0.068(11) 0.067(11) -0.005(9) 0.003(9) -0.007(9)
C028 0.065(11) 0.053(10) 0.060(10) -0.003(8) 0.004(9) -0.003(8)
C022 0.066(11) 0.063(11) 0.062(11) 0.001(8) 0.005(9) -0.006(9)
C01W 0.056(10) 0.056(10) 0.048(10) -0.001(8) -0.005(8) 0.007(8)
C01F 0.053(10) 0.042(8) 0.045(9) -0.010(7) -0.002(8) 0.001(8)
C01R 0.034(8) 0.037(8) 0.043(9) 0.005(7) -0.003(7) -0.004(7)
C01G 0.049(9) 0.053(9) 0.036(9) 0.010(7) -0.012(8) 0.002(8)
C015 0.053(10) 0.055(10) 0.052(10) 0.009(8) -0.013(8) -0.005(8)
C03D 0.069(11) 0.064(11) 0.065(11) 0.017(8) -0.008(9) -0.005(9)
C02D 0.051(10) 0.043(9) 0.058(10) 0.005(8) -0.014(8) 0.007(8)
C01L 0.042(9) 0.049(9) 0.045(9) -0.005(7) 0.005(8) -0.003(8)
C00Y 0.044(9) 0.049(9) 0.041(9) -0.010(7) 0.002(8) 0.003(8)
C02U 0.042(9) 0.044(8) 0.043(9) -0.004(7) 0.012(8) -0.001(7)
C03I 0.065(11) 0.051(10) 0.065(11) 0.010(8) 0.008(9) -0.002(8)
C01J 0.035(8) 0.028(7) 0.042(8) -0.008(7) 0.002(7) -0.002(7)
C01K 0.039(9) 0.036(8) 0.055(9) -0.003(7) -0.002(8) 0.002(7)
C01N 0.056(10) 0.059(10) 0.054(10) -0.001(8) 0.006(8) 0.008(8)
C01Q 0.061(10) 0.049(9) 0.051(10) -0.006(8) -0.001(8) -0.003(8)
C023 0.053(10) 0.050(9) 0.046(9) -0.003(8) -0.011(8) -0.010(8)
C036 0.074(11) 0.055(10) 0.051(10) -0.008(8) -0.014(8) -0.009(8)
C039 0.065(11) 0.058(10) 0.053(10) -0.009(8) 0.003(8) -0.010(8)
C00Z 0.060(10) 0.062(10) 0.048(10) -0.008(8) 0.004(8) -0.019(8)
C01H 0.045(9) 0.042(8) 0.035(8) -0.008(7) -0.001(7) -0.002(7)
C01T 0.047(9) 0.027(7) 0.039(8) -0.004(7) 0.008(7) 0.009(7)
C012 0.045(9) 0.030(7) 0.032(8) 0.005(7) -0.011(7) 0.009(7)
C01V 0.048(9) 0.036(8) 0.030(8) -0.008(7) -0.002(7) 0.005(7)
C02O 0.072(11) 0.057(10) 0.053(10) -0.011(8) 0.005(9) 0.012(8)
C03C 0.049(10) 0.055(10) 0.062(10) -0.011(8) -0.002(8) 0.005(8)
C01Y 0.057(10) 0.053(9) 0.049(9) -0.011(8) -0.001(8) -0.004(8)
C01X 0.045(9) 0.031(8) 0.049(9) -0.002(7) 0.006(8) 0.008(7)
C03V 0.070(11) 0.059(10) 0.064(11) -0.007(8) 0.000(9) -0.004(9)
C04F 0.068(11) 0.066(11) 0.070(11) -0.016(9) -0.005(9) 0.003(9)
C04R 0.065(11) 0.063(11) 0.067(11) -0.007(8) -0.004(9) -0.007(9)
C02Q 0.056(10) 0.056(10) 0.054(10) -0.001(8) -0.005(8) -0.007(8)
C021 0.040(9) 0.042(8) 0.053(9) -0.014(7) -0.001(8) -0.002(7)
C020 0.040(9) 0.034(8) 0.043(9) -0.007(7) 0.001(7) -0.001(7)
C01S 0.046(9) 0.044(8) 0.032(8) -0.003(7) -0.012(7) 0.000(7)
C038 0.049(10) 0.047(9) 0.051(9) -0.014(8) -0.005(8) -0.003(8)
C54 0.056(10) 0.055(10) 0.053(10) -0.003(8) -0.003(8) 0.007(8)
C04A 0.058(10) 0.050(9) 0.048(9) -0.003(8) -0.008(8) 0.006(8)
C03H 0.060(10) 0.051(9) 0.058(10) -0.009(8) -0.007(8) 0.000(8)
C026 0.052(10) 0.047(9) 0.036(9) -0.006(7) 0.005(8) 0.003(8)
C02G 0.046(9) 0.036(8) 0.042(9) -0.001(7) 0.001(8) 0.001(7)
C02A 0.045(9) 0.045(9) 0.046(9) 0.004(7) -0.005(8) 0.008(8)
C027 0.048(9) 0.044(9) 0.045(9) -0.002(7) 0.001(8) 0.005(8)
C02V 0.049(9) 0.040(8) 0.022(7) 0.000(7) -0.002(7) 0.003(7)
C01D 0.035(8) 0.029(7) 0.032(8) 0.006(6) -0.004(7) 0.016(7)
C02I 0.040(9) 0.033(8) 0.041(9) -0.008(7) -0.010(7) 0.002(7)
C045 0.045(10) 0.052(9) 0.061(10) -0.010(8) 0.009(8) 0.011(8)
C59 0.097(15) 0.100(15) 0.109(15) -0.023(10) 0.008(10) 0.000(10)
C03B 0.065(11) 0.058(10) 0.060(10) -0.025(8) -0.002(8) 0.012(8)
C105 0.073(12) 0.082(12) 0.078(12) -0.008(9) -0.004(9) -0.009(9)
C03P 0.057(10) 0.060(10) 0.063(10) -0.006(8) -0.007(8) 0.004(8)
C02J 0.058(10) 0.057(10) 0.060(10) 0.004(8) -0.003(8) -0.009(8)
C048 0.041(9) 0.040(8) 0.049(9) -0.002(7) -0.002(8) 0.003(7)
C04S 0.065(11) 0.063(10) 0.061(11) -0.007(8) 0.000(9) 0.001(9)
C159 0.079(13) 0.079(12) 0.081(12) -0.002(9) -0.009(9) 0.000(9)
C04M 0.072(12) 0.079(12) 0.064(11) -0.006(9) 0.013(9) 0.005(9)
C03T 0.058(11) 0.067(10) 0.054(10) -0.005(8) 0.000(8) 0.007(8)
C02K 0.046(9) 0.048(9) 0.039(9) -0.007(7) 0.005(8) 0.001(8)
C040 0.058(11) 0.053(10) 0.072(11) -0.006(8) -0.002(9) 0.003(8)
C02S 0.054(10) 0.056(10) 0.059(10) 0.003(8) -0.002(8) 0.011(8)
C029 0.053(10) 0.044(9) 0.056(10) -0.009(8) 0.000(8) -0.004(8)
C017 0.052(10) 0.046(9) 0.050(9) 0.002(8) 0.000(8) -0.005(8)
C02B 0.047(9) 0.022(7) 0.043(9) -0.004(6) -0.001(7) 0.007(7)
C02L 0.065(11) 0.063(10) 0.061(11) -0.008(8) 0.000(9) 0.003(8)
N02W 0.102(14) 0.110(14) 0.115(14) -0.005(9) 0.000(9) 0.000(9)
C02Z 0.060(11) 0.059(10) 0.055(10) -0.007(8) -0.001(8) 0.007(8)
C03S 0.089(14) 0.094(14) 0.094(14) -0.008(9) -0.004(9) -0.004(9)
C03W 0.079(12) 0.070(12) 0.077(12) -0.008(9) -0.001(9) 0.001(9)
C03X 0.043(9) 0.050(9) 0.046(9) -0.018(8) 0.004(8) 0.001(7)
C02T 0.045(9) 0.049(9) 0.047(9) -0.009(8) -0.004(8) 0.010(8)
C03A 0.052(9) 0.040(8) 0.041(9) -0.003(7) -0.002(8) 0.003(7)
C02P 0.042(9) 0.036(8) 0.022(7) -0.007(6) -0.001(7) 0.001(7)
C030 0.039(9) 0.045(8) 0.042(9) -0.005(7) -0.013(7) 0.007(7)
C031 0.044(9) 0.058(9) 0.041(9) -0.012(8) -0.007(8) 0.006(8)
C044 0.083(13) 0.083(13) 0.083(13) -0.002(9) -0.011(9) -0.011(9)
C04D 0.039(9) 0.045(9) 0.049(9) -0.004(7) -0.009(8) -0.007(7)
C02N 0.059(10) 0.053(10) 0.066(10) 0.011(8) -0.005(9) -0.009(8)
C152 0.085(14) 0.088(13) 0.087(13) -0.007(9) -0.004(9) -0.005(9)
C69 0.094(14) 0.095(14) 0.087(14) -0.003(9) -0.013(9) 0.000(10)
C98 0.086(14) 0.097(14) 0.093(14) 0.001(9) -0.014(9) -0.009(9)
C04E 0.066(11) 0.069(11) 0.065(11) -0.003(9) 0.001(9) -0.008(9)
C04I 0.072(12) 0.068(11) 0.066(11) 0.006(9) 0.006(9) -0.003(9)
C04P 0.099(14) 0.091(14) 0.081(13) -0.003(9) 0.002(9) 0.006(9)
C04Q 0.128(9) 0.128(9) 0.130(9) -0.010(5) -0.003(5) -0.002(5)
C118 0.088(6) 0.095(6) 0.090(6) 0.004(5) -0.007(5) 0.000(5)
N130 0.092(6) 0.098(6) 0.093(6) 0.002(5) -0.006(5) 0.001(5)
C03E 0.091(6) 0.098(6) 0.091(6) 0.004(5) -0.007(5) 0.001(5)
C175 0.088(5) 0.095(5) 0.089(5) 0.005(5) -0.009(5) 0.001(5)
C02Y 0.087(5) 0.093(5) 0.087(5) 0.007(5) -0.008(5) 0.003(5)
C197 0.089(5) 0.095(5) 0.088(5) 0.007(5) -0.008(5) 0.001(5)
C61 0.129(9) 0.129(9) 0.132(9) -0.010(5) -0.004(5) -0.002(5)
C133 0.128(9) 0.127(9) 0.131(9) -0.011(5) -0.003(5) -0.002(5)
C182 0.129(9) 0.130(9) 0.132(9) -0.010(5) -0.003(5) -0.002(5)
N186 0.130(9) 0.130(9) 0.133(9) -0.011(5) -0.003(5) -0.002(5)
C190 0.109(16) 0.108(16) 0.106(16) -0.009(10) -0.006(10) -0.004(10)
C123 0.129(9) 0.129(9) 0.133(9) -0.010(5) -0.003(5) -0.002(5)
N144 0.078(11) 0.075(10) 0.061(10) -0.012(8) 0.007(8) 0.003(8)
C90 0.114(6) 0.105(6) 0.096(6) -0.012(5) -0.010(5) -0.015(5)
N95 0.115(6) 0.106(6) 0.100(6) -0.012(5) -0.008(5) -0.013(5)
C124 0.115(6) 0.107(6) 0.100(6) -0.011(5) -0.009(5) -0.012(5)
C167 0.115(6) 0.109(6) 0.101(6) -0.011(5) -0.007(5) -0.012(5)
C174 0.114(6) 0.105(6) 0.096(6) -0.011(5) -0.009(5) -0.014(5)
C0AA 0.115(6) 0.106(6) 0.097(6) -0.011(5) -0.009(5) -0.014(5)
C194 0.101(16) 0.110(16) 0.106(16) -0.005(10) -0.001(10) -0.002(10)

loop_
_atom_type_symbol
_atom_type_description
_atom_type_scat_dispersion_real
_atom_type_scat_dispersion_imag
_atom_type_scat_source
C C 0.0181 0.0091 'International Tables Vol C Tables 4.2.6.8 and 6.1.1.4'
H H 0.0000 0.0000 'International Tables Vol C Tables 4.2.6.8 and 6.1.1.4'
Ag Ag 0.1306 4.2820 'International Tables Vol C Tables 4.2.6.8 and 6.1.1.4'
Au Au -4.4197 7.2980 'International Tables Vol C Tables 4.2.6.8 and 6.1.1.4'
Cl Cl 0.3639 0.7018 'International Tables Vol C Tables 4.2.6.8 and 6.1.1.4'
N N 0.0311 0.0180 'International Tables Vol C Tables 4.2.6.8 and 6.1.1.4'
O O 0.0492 0.0322 'International Tables Vol C Tables 4.2.6.8 and 6.1.1.4'
P P 0.2955 0.4335 'International Tables Vol C Tables 4.2.6.8 and 6.1.1.4'
S S 0.3331 0.5567 'International Tables Vol C Tables 4.2.6.8 and 6.1.1.4'

loop_
_geom_angle_atom_site_label_1
_geom_angle_atom_site_label_2
_geom_angle_atom_site_label_3
_geom_angle
_geom_angle_site_symmetry_1
_geom_angle_site_symmetry_3
_geom_angle_publ_flag
Au02 Au01 Au03 118.08(4) . . ?
Au02 Au01 Au04 117.75(4) . . ?
Au02 Au01 Au06 64.06(3) . . ?
Au02 Au01 Au07 116.22(4) . . ?
Au02 Au01 Ag08 116.01(4) . . ?
Au02 Au01 Ag09 63.10(4) . . ?
Au02 Au01 Ag0A 178.12(5) . . ?
Au02 Au01 Ag0B 64.26(4) . . ?
Au02 Au01 Ag0C 64.23(4) . . ?
Au02 Au01 Ag0D 117.56(5) . . ?
Au03 Au01 Au07 115.56(4) . . ?
Au03 Au01 Ag08 62.62(4) . . ?
Au03 Au01 Ag09 178.82(5) . . ?
Au03 Au01 Ag0A 62.52(4) . . ?
Au03 Au01 Ag0B 116.07(4) . . ?
Au03 Au01 Ag0C 64.51(4) . . ?
Au03 Au01 Ag0D 61.96(4) . . ?
Au04 Au01 Au03 114.45(4) . . ?
Au04 Au01 Au07 63.12(4) . . ?
Au04 Au01 Ag08 116.31(5) . . ?
Au04 Au01 Ag09 64.59(4) . . ?
Au04 Au01 Ag0A 62.83(4) . . ?
Au04 Au01 Ag0B 117.18(5) . . ?
Au04 Au01 Ag0C 116.01(5) . . ?
Au04 Au01 Ag0D 63.58(4) . . ?
Au05 Au01 Au02 64.45(3) . . ?
Au05 Au01 Au03 116.48(5) . . ?
Au05 Au01 Au04 63.78(3) . . ?
Au05 Au01 Au06 116.50(4) . . ?
Au05 Au01 Au07 116.44(4) . . ?
Au05 Au01 Ag08 179.08(5) . . ?
Au05 Au01 Ag09 63.87(4) . . ?
Au05 Au01 Ag0A 117.07(4) . . ?
Au05 Au01 Ag0B 118.60(5) . . ?
Au05 Au01 Ag0C 62.97(4) . . ?
Au05 Au01 Ag0D 63.72(4) . . ?
Au06 Au01 Au03 63.00(3) . . ?
Au06 Au01 Au04 177.39(4) . . ?
Au06 Au01 Au07 118.14(4) . . ?
Au06 Au01 Ag08 63.37(4) . . ?
Au06 Au01 Ag09 117.97(4) . . ?
Au06 Au01 Ag0A 115.43(4) . . ?
Au06 Au01 Ag0B 65.14(4) . . ?
Au06 Au01 Ag0C 62.72(4) . . ?
Au06 Au01 Ag0D 114.04(5) . . ?
Au07 Au01 Ag08 64.18(4) . . ?
Au07 Au01 Ag09 63.48(4) . . ?
Au07 Au01 Ag0A 62.25(4) . . ?
Au07 Au01 Ag0B 62.87(4) . . ?
Au07 Au01 Ag0C 179.12(4) . . ?
Au07 Au01 Ag0D 116.51(5) . . ?
Ag08 Au01 Ag09 117.03(5) . . ?
Ag08 Au01 Ag0A 62.49(5) . . ?
Ag08 Au01 Ag0C 116.40(5) . . ?
Ag08 Au01 Ag0D 115.44(5) . . ?
Ag09 Au01 Ag0A 116.30(5) . . ?
Ag09 Au01 Ag0C 116.44(5) . . ?
Ag0A Au01 Ag0C 117.32(5) . . ?
Ag0B Au01 Ag08 62.24(5) . . ?
Ag0B Au01 Ag09 64.26(5) . . ?
Ag0B Au01 Ag0A 113.86(6) . . ?
Ag0B Au01 Ag0C 117.94(5) . . ?
Ag0B Au01 Ag0D 177.68(5) . . ?
Ag0D Au01 Ag09 117.68(5) . . ?
Ag0D Au01 Ag0A 64.33(5) . . ?
Ag0D Au01 Ag0C 62.69(5) . . ?
Au01 Au02 Au05 57.66(3) . . ?
Au01 Au02 Au06 57.98(3) . . ?
Au01 Au02 Ag09 59.62(4) . . ?
Au01 Au02 Ag0B 58.57(4) . . ?
Au01 Au02 Ag0C 59.10(4) . . ?
Au05 Au02 Ag0B 108.18(4) . . ?
Au05 Au02 Ag0C 59.15(4) . . ?
Au06 Au02 Au05 106.08(4) . . ?
Au06 Au02 Ag0B 61.17(4) . . ?
Au06 Au02 Ag0C 59.12(4) . . ?
Ag09 Au02 Au05 60.48(4) . . ?
Ag09 Au02 Au06 109.89(5) . . ?
Ag09 Au02 Ag0B 61.22(4) . . ?
Ag09 Au02 Ag0C 109.39(5) . . ?
Ag0B Au02 Ag0C 109.00(5) . . ?
P00I Au02 Au01 175.85(14) . . ?
P00I Au02 Au05 119.75(14) . . ?
P00I Au02 Au06 126.04(14) . . ?
P00I Au02 Ag09 116.46(15) . . ?
P00I Au02 Ag0B 121.52(16) . . ?
P00I Au02 Ag0C 123.12(17) . . ?
Au01 Au03 Au06 58.41(3) . . ?
Au01 Au03 Ag08 59.53(4) . . ?
Au01 Au03 Ag0A 59.89(4) . . ?
Au01 Au03 Ag0C 58.85(4) . . ?
Au01 Au03 Ag0D 59.94(4) . . ?
Au06 Au03 Ag08 60.80(4) . . ?
Au06 Au03 Ag0A 109.43(5) . . ?
Au06 Au03 Ag0C 59.38(4) . . ?
Ag08 Au03 Ag0A 60.62(5) . . ?
Ag08 Au03 Ag0C 109.21(5) . . ?
Ag0A Au03 Ag0C 110.38(5) . . ?
Ag0D Au03 Au06 108.64(4) . . ?
Ag0D Au03 Ag08 111.14(5) . . ?
Ag0D Au03 Ag0A 62.73(5) . . ?
Ag0D Au03 Ag0C 60.16(4) . . ?
P00G Au03 Au01 177.71(17) . . ?
P00G Au03 Au06 121.07(14) . . ?
P00G Au03 Ag08 118.19(17) . . ?
P00G Au03 Ag0A 119.17(16) . . ?
P00G Au03 Ag0C 123.09(17) . . ?
P00G Au03 Ag0D 121.80(16) . . ?
Au01 Au04 Au05 57.98(3) . . ?
Au01 Au04 Au07 58.54(3) . . ?
Au01 Au04 Ag09 58.83(4) . . ?
Au01 Au04 Ag0A 59.81(4) . . ?
Au01 Au04 Ag0D 59.18(4) . . ?
Au05 Au04 Ag09 60.06(4) . . ?
Au05 Au04 Ag0A 109.65(5) . . ?
Au05 Au04 Ag0D 60.34(4) . . ?
Au07 Au04 Au05 107.82(4) . . ?
Au07 Au04 Ag09 60.07(4) . . ?
Au07 Au04 Ag0A 59.78(4) . . ?
Au07 Au04 Ag0D 109.05(4) . . ?
Ag0A Au04 Ag09 109.13(5) . . ?
Ag0A Au04 Ag0D 61.84(5) . . ?
Ag0D Au04 Ag09 109.28(5) . . ?
P00F Au04 Au01 177.36(16) . . ?
P00F Au04 Au05 123.79(16) . . ?
P00F Au04 Au07 121.13(17) . . ?
P00F Au04 Ag09 123.56(16) . . ?
P00F Au04 Ag0A 117.62(15) . . ?
P00F Au04 Ag0D 119.49(17) . . ?
Au01 Au05 Au02 57.89(3) . . ?
Au01 Au05 Au04 58.24(3) . . ?
Au01 Au05 Ag09 59.33(4) . . ?
Au01 Au05 Ag0C 59.87(4) . . ?
Au01 Au05 Ag0D 59.24(4) . . ?
Au02 Au05 Ag09 59.52(4) . . ?
Au02 Au05 Ag0D 108.44(4) . . ?
Au04 Au05 Au02 107.69(4) . . ?
Au04 Au05 Ag09 61.22(4) . . ?
Au04 Au05 Ag0C 108.91(5) . . ?
Au04 Au05 Ag0D 60.29(4) . . ?
Ag0C Au05 Au02 61.02(4) . . ?
Ag0C Au05 Ag09 110.14(5) . . ?
Ag0C Au05 Ag0D 60.24(4) . . ?
Ag0D Au05 Ag09 110.17(5) . . ?
P00H Au05 Au01 179.43(15) . . ?
P00H Au05 Au02 122.61(13) . . ?
P00H Au05 Au04 121.19(14) . . ?
P00H Au05 Ag09 120.56(17) . . ?
P00H Au05 Ag0C 120.55(17) . . ?
P00H Au05 Ag0D 120.51(15) . . ?
Au01 Au06 Au02 57.96(3) . . ?
Au01 Au06 Au03 58.59(3) . . ?
Au01 Au06 Ag08 59.23(4) . . ?
Au01 Au06 Ag0B 58.11(4) . . ?
Au01 Au06 Ag0C 59.88(4) . . ?
Au02 Au06 Ag08 107.67(4) . . ?
Au02 Au06 Ag0B 59.92(4) . . ?
Au03 Au06 Au02 109.13(4) . . ?
Au03 Au06 Ag08 59.82(4) . . ?
Au03 Au06 Ag0B 106.83(4) . . ?
Au03 Au06 Ag0C 62.05(4) . . ?
Ag08 Au06 Ag0B 58.68(5) . . ?
Ag0C Au06 Au02 61.24(4) . . ?
Ag0C Au06 Ag08 110.57(5) . . ?
Ag0C Au06 Ag0B 109.69(5) . . ?
P00E Au06 Au01 178.13(17) . . ?
P00E Au06 Au02 122.84(15) . . ?
P00E Au06 Au03 121.64(15) . . ?
P00E Au06 Ag08 119.10(16) . . ?
P00E Au06 Ag0B 120.53(17) . . ?
P00E Au06 Ag0C 121.97(17) . . ?
Au01 Au07 Au04 58.34(3) . . ?
Au01 Au07 Ag08 58.70(4) . . ?
Au01 Au07 Ag09 59.31(4) . . ?
Au01 Au07 Ag0A 60.01(4) . . ?
Au01 Au07 Ag0B 59.17(4) . . ?
Au04 Au07 Ag08 107.88(5) . . ?
Au04 Au07 Ag09 61.55(4) . . ?
Au04 Au07 Ag0A 60.51(4) . . ?
Au04 Au07 Ag0B 109.95(5) . . ?
Ag09 Au07 Ag08 109.08(5) . . ?
Ag0A Au07 Ag08 59.98(5) . . ?
Ag0A Au07 Ag09 110.93(5) . . ?
Ag0A Au07 Ag0B 109.04(5) . . ?
Ag0B Au07 Ag08 59.27(4) . . ?
Ag0B Au07 Ag09 61.61(4) . . ?
P00K Au07 Au01 176.46(19) . . ?
P00K Au07 Au04 121.48(16) . . ?
P00K Au07 Ag08 119.21(16) . . ?
P00K Au07 Ag09 124.04(18) . . ?
P00K Au07 Ag0A 116.58(19) . . ?
P00K Au07 Ag0B 122.83(18) . . ?
Au01 Ag08 Au03 57.85(4) . . ?
Au01 Ag08 Au06 57.40(4) . . ?
Au01 Ag08 Au07 57.12(4) . . ?
Au01 Ag08 Ag0A 59.06(4) . . ?
Au01 Ag08 Ag0B 58.67(4) . . ?
Au03 Ag08 Au06 59.38(4) . . ?
Au03 Ag08 Au07 105.85(5) . . ?
Au03 Ag08 Ag0A 59.79(5) . . ?
Au03 Ag08 Ag0B 108.96(6) . . ?
Au06 Ag08 Au07 107.09(5) . . ?
Au06 Ag08 Ag0A 107.64(6) . . ?
Ag0A Ag08 Au07 58.82(4) . . ?
Ag0B Ag08 Au06 61.80(5) . . ?
Ag0B Ag08 Au07 59.32(4) . . ?
Ag0B Ag08 Ag0A 108.12(5) . . ?
S00O Ag08 Au01 174.2(3) . . ?
S00O Ag08 Au03 120.9(2) . . ?
S00O Ag08 Au06 116.8(3) . . ?
S00O Ag08 Au07 127.1(3) . . ?
S00O Ag08 Ag0A 126.0(3) . . ?
S00O Ag08 Ag0B 118.9(3) . . ?
Au01 Ag09 Au02 57.28(4) . . ?
Au01 Ag09 Au04 56.58(4) . . ?
Au01 Ag09 Au05 56.80(4) . . ?
Au01 Ag09 Au07 57.21(4) . . ?
Au01 Ag09 Ag0B 57.42(4) . . ?
Au02 Ag09 Au04 106.11(5) . . ?
Au02 Ag09 Au05 60.00(4) . . ?
Au02 Ag09 Au07 106.15(5) . . ?
Au02 Ag09 Ag0B 59.94(4) . . ?
Au04 Ag09 Ag0B 105.04(5) . . ?
Au05 Ag09 Au04 58.72(4) . . ?
Au05 Ag09 Ag0B 106.81(6) . . ?
Au07 Ag09 Au04 58.38(4) . . ?
Au07 Ag09 Au05 105.40(5) . . ?
Au07 Ag09 Ag0B 58.54(4) . . ?
S00J Ag09 Au01 173.78(19) . . ?
S00J Ag09 Au02 121.79(18) . . ?
S00J Ag09 Au04 120.30(16) . . ?
S00J Ag09 Au05 117.08(19) . . ?
S00J Ag09 Au07 126.9(2) . . ?
S00J Ag09 Ag0B 128.23(17) . . ?
Au01 Ag0A Au03 57.59(4) . . ?
Au01 Ag0A Au04 57.36(4) . . ?
Au01 Ag0A Au07 57.74(4) . . ?
Au01 Ag0A Ag08 58.44(4) . . ?
Au01 Ag0A Ag0D 57.61(4) . . ?
Au03 Ag0A Au04 105.86(5) . . ?
Au03 Ag0A Ag08 59.59(5) . . ?
Au03 Ag0A Ag0D 58.13(4) . . ?
Au04 Ag0A Ag08 108.20(5) . . ?
Au04 Ag0A Ag0D 59.46(5) . . ?
Au07 Ag0A Au03 107.55(5) . . ?
Au07 Ag0A Au04 59.70(4) . . ?
Au07 Ag0A Ag08 61.20(5) . . ?
Au07 Ag0A Ag0D 107.11(5) . . ?
Ag08 Ag0A Ag0D 106.64(6) . . ?
S1 Ag0A Au01 170.1(3) . . ?
S1 Ag0A Au03 131.8(3) . . ?
S1 Ag0A Au04 116.6(3) . . ?
S1 Ag0A Au07 112.8(3) . . ?
S1 Ag0A Ag08 121.3(3) . . ?
S1 Ag0A Ag0D 127.9(3) . . ?
Au01 Ag0B Au02 57.17(4) . . ?
Au01 Ag0B Au06 56.75(4) . . ?
Au01 Ag0B Au07 57.96(4) . . ?
Au01 Ag0B Ag08 59.09(4) . . ?
Au01 Ag0B Ag09 58.31(4) . . ?
Au02 Ag0B Au06 58.91(4) . . ?
Au02 Ag0B Ag09 58.85(4) . . ?
Au06 Ag0B Ag09 106.21(6) . . ?
Au07 Ag0B Au02 106.32(5) . . ?
Au07 Ag0B Au06 106.94(5) . . ?
Au07 Ag0B Ag09 59.85(4) . . ?
Ag08 Ag0B Au02 107.53(6) . . ?
Ag08 Ag0B Au06 59.52(5) . . ?
Ag08 Ag0B Au07 61.41(5) . . ?
Ag08 Ag0B Ag09 109.37(6) . . ?
S00L Ag0B Au01 176.53(19) . . ?
S00L Ag0B Au02 120.39(19) . . ?
S00L Ag0B Au06 124.82(18) . . ?
S00L Ag0B Au07 122.39(19) . . ?
S00L Ag0B Ag08 124.32(19) . . ?
S00L Ag0B Ag09 118.53(18) . . ?
Au01 Ag0C Au02 56.68(4) . . ?
Au01 Ag0C Au03 56.64(4) . . ?
Au01 Ag0C Au05 57.16(4) . . ?
Au01 Ag0C Au06 57.41(4) . . ?
Au01 Ag0C Ag0D 58.42(5) . . ?
Au02 Ag0C Au03 105.23(6) . . ?
Au05 Ag0C Au02 59.84(4) . . ?
Au05 Ag0C Au03 105.16(6) . . ?
Au05 Ag0C Ag0D 60.27(4) . . ?
Au06 Ag0C Au02 59.64(4) . . ?
Au06 Ag0C Au03 58.57(4) . . ?
Au06 Ag0C Au05 107.04(6) . . ?
Au06 Ag0C Ag0D 106.22(6) . . ?
Ag0D Ag0C Au02 107.54(6) . . ?
Ag0D Ag0C Au03 58.00(4) . . ?
Cl00 Ag0C Au01 178.89(19) . . ?
Cl00 Ag0C Au02 123.62(17) . . ?
Cl00 Ag0C Au03 123.73(16) . . ?
Cl00 Ag0C Au05 121.91(18) . . ?
Cl00 Ag0C Au06 123.70(19) . . ?
Cl00 Ag0C Ag0D 120.73(19) . . ?
Au01 Ag0D Au03 58.10(4) . . ?
Au01 Ag0D Au04 57.23(4) . . ?
Au01 Ag0D Au05 57.04(4) . . ?
Au01 Ag0D Ag0A 58.07(5) . . ?
Au01 Ag0D Ag0C 58.89(5) . . ?
Au03 Ag0D Au04 106.06(6) . . ?
Au03 Ag0D Au05 107.52(5) . . ?
Au03 Ag0D Ag0A 59.14(5) . . ?
Au03 Ag0D Ag0C 61.83(4) . . ?
Au04 Ag0D Au05 59.37(4) . . ?
Au04 Ag0D Ag0A 58.70(5) . . ?
Au04 Ag0D Ag0C 107.57(6) . . ?
Au05 Ag0D Ag0A 106.39(6) . . ?
Ag0C Ag0D Au05 59.49(4) . . ?
Ag0C Ag0D Ag0A 108.87(6) . . ?
S00N Ag0D Au01 172.7(2) . . ?
S00N Ag0D Au03 116.2(2) . . ?
S00N Ag0D Au04 124.0(2) . . ?
S00N Ag0D Au05 130.2(2) . . ?
S00N Ag0D Ag0A 115.6(2) . . ?
S00N Ag0D Ag0C 123.8(2) . . ?
C00S P00E Au06 120.9(5) . . ?
C01B P00E Au06 110.8(6) . . ?
C01B P00E C00S 105.3(8) . . ?
C01H P00E Au06 109.8(6) . . ?
C01H P00E C00S 101.0(8) . . ?
C01H P00E C01B 108.1(8) . . ?
C01K P00F Au04 114.4(5) . . ?
C01K P00F C01X 102.1(8) . . ?
C01K P00F C02B 110.2(7) . . ?
C01X P00F Au04 116.2(6) . . ?
C02B P00F Au04 110.1(6) . . ?
C02B P00F C01X 103.0(8) . . ?
C00X P00G Au03 117.0(5) . . ?
C00X P00G C014 103.6(7) . . ?
C00X P00G C01E 106.3(8) . . ?
C014 P00G Au03 113.4(6) . . ?
C01E P00G Au03 110.8(6) . . ?
C01E P00G C014 104.7(8) . . ?
C01F P00H Au05 113.3(6) . . ?
C020 P00H Au05 118.8(5) . . ?
C020 P00H C01F 101.0(8) . . ?
C02I P00H Au05 113.1(6) . . ?
C02I P00H C01F 106.4(8) . . ?
C02I P00H C020 102.8(8) . . ?
C01T P00I Au02 112.7(5) . . ?
C01T P00I C026 102.7(7) . . ?
C026 P00I Au02 111.7(6) . . ?
C03A P00I Au02 116.1(5) . . ?
C03A P00I C01T 106.5(7) . . ?
C03A P00I C026 106.1(8) . . ?
C02Z S00J Ag09 107.1(6) . . ?
C010 P00K Au07 118.7(6) . . ?
C048 P00K Au07 111.1(7) . . ?
C048 P00K C010 101.0(8) . . ?
C048 P00K C04D 106.8(9) . . ?
C04D P00K Au07 114.7(7) . . ?
C04D P00K C010 103.1(8) . . ?
C04Q S00L Ag0B 115.0(8) . . ?
C04E S00N Ag0D 111.0(8) . . ?
C02Y S00O Ag08 110.8(11) . . ?
C174 S1 Ag0A 107.7(6) . . ?
C00W O00Q C00U 115.8(14) . . ?
C021 O00R C02E 118.3(15) . . ?
C00U C00S P00E 119.0(9) . . ?
C00U C00S C019 120.0 . . ?
C019 C00S P00E 120.6(9) . . ?
C00S C00U O00Q 118.2(12) . . ?
C00S C00U C013 120.0 . . ?
C013 C00U O00Q 121.8(12) . . ?
C016 C013 C00U 120.0 . . ?
C01C C016 C013 120.0 . . ?
C019 C01C C016 120.0 . . ?
C01C C019 C00S 120.0 . . ?
C01D O00T C01S 119.0(14) . . ?
C02M C00V C00X 120.0 . . ?
C03K C02M C00V 120.0 . . ?
C03M C03K C02M 120.0 . . ?
C03K C03M C011 120.0 . . ?
C00X C011 C03M 120.0 . . ?
C00V C00X P00G 118.9(8) . . ?
C011 C00X P00G 121.1(8) . . ?
C011 C00X C00V 120.0 . . ?
O00Q C00W C014 119.4(13) . . ?
O00Q C00W C018 120.5(13) . . ?
C014 C00W C018 120.0 . . ?
C00W C014 P00G 117.0(9) . . ?
C01U C014 P00G 123.0(9) . . ?
C01U C014 C00W 120.0 . . ?
C014 C01U C03J 120.0 . . ?
C01U C03J C034 120.0 . . ?
C018 C034 C03J 120.0 . . ?
C034 C018 C00W 120.0 . . ?
C037 C010 P00K 122.3(10) . . ?
C037 C010 C02E 120.0 . . ?
C02E C010 P00K 117.4(10) . . ?
C032 C037 C010 120.0 . . ?
C037 C032 C04B 120.0 . . ?
C025 C04B C032 120.0 . . ?
C04B C025 C02E 120.0 . . ?
O00R C02E C010 117.0(13) . . ?
O00R C02E C025 122.8(13) . . ?
C025 C02E C010 120.0 . . ?
C01A C01B P00E 121.8(10) . . ?
C01A C01B C01Z 120.0 . . ?
C01Z C01B P00E 118.2(10) . . ?
C01B C01A C80 120.0 . . ?
C01A C80 C03G 120.0 . . ?
C035 C03G C80 120.0 . . ?
C01Z C035 C03G 120.0 . . ?
C035 C01Z C01B 120.0 . . ?
C01I C01E P00G 118.6(11) . . ?
C01I C01E C01W 120.0 . . ?
C01W C01E P00G 121.2(11) . . ?
C01E C01I C046 120.0 . . ?
C028 C046 C01I 120.0 . . ?
C046 C028 C022 120.0 . . ?
C01W C022 C028 120.0 . . ?
C022 C01W C01E 120.0 . . ?
C01R C01F P00H 120.0(9) . . ?
C01R C01F C02D 120.0 . . ?
C02D C01F P00H 119.9(9) . . ?
C01F C01R C01G 120.0 . . ?
C015 C01G C01R 120.0 . . ?
C01G C015 C03D 120.0 . . ?
C015 C03D C02D 120.0 . . ?
C03D C02D C01F 120.0 . . ?
C00Y C01L C01K 120.0 . . ?
C02U C00Y C01L 120.0 . . ?
C00Y C02U C03I 120.0 . . ?
C02U C03I C01J 120.0 . . ?
C01K C01J C03I 120.0 . . ?
C01L C01K P00F 118.8(8) . . ?
C01J C01K P00F 121.2(8) . . ?
C01J C01K C01L 120.0 . . ?
C02Z C01N C04P 118.4(7) . . ?
C023 C01Q C01H 120.0 . . ?
C036 C023 C01Q 120.0 . . ?
C023 C036 C039 120.0 . . ?
C036 C039 C00Z 120.0 . . ?
C01H C00Z C039 120.0 . . ?
C01Q C01H P00E 118.9(10) . . ?
C00Z C01H P00E 120.8(10) . . ?
C00Z C01H C01Q 120.0 . . ?
C012 C01T P00I 122.4(9) . . ?
C012 C01T C01Y 120.0 . . ?
C01Y C01T P00I 117.6(9) . . ?
C01T C012 C01V 120.0 . . ?
C02O C01V C012 120.0 . . ?
C03C C02O C01V 120.0 . . ?
C01Y C03C C02O 120.0 . . ?
C03C C01Y C01T 120.0 . . ?
C03V C01X P00F 123.1(9) . . ?
C03V C01X C021 120.0 . . ?
C021 C01X P00F 116.9(10) . . ?
C01X C03V C04F 120.0 . . ?
C04R C04F C03V 120.0 . . ?
C02Q C04R C04F 120.0 . . ?
C04R C02Q C021 120.0 . . ?
O00R C021 C01X 120.9(14) . . ?
O00R C021 C02Q 119.1(14) . . ?
C02Q C021 C01X 120.0 . . ?
C01S C020 P00H 117.4(9) . . ?
C01S C020 C03H 120.0 . . ?
C03H C020 P00H 122.2(9) . . ?
O00T C01S C020 117.3(12) . . ?
O00T C01S C038 122.2(12) . . ?
C020 C01S C038 120.0 . . ?
C54 C038 C01S 120.0 . . ?
C038 C54 C04A 120.0 . . ?
C54 C04A C03H 120.0 . . ?
C04A C03H C020 120.0 . . ?
C02G C026 P00I 120.7(8) . . ?
C02G C026 C01D 120.0 . . ?
C01D C026 P00I 119.3(8) . . ?
C02A C02G C026 120.0 . . ?
C027 C02A C02G 120.0 . . ?
C02V C027 C02A 120.0 . . ?
C01D C02V C027 120.0 . . ?
O00T C01D C026 117.5(11) . . ?
O00T C01D C02V 122.4(11) . . ?
C02V C01D C026 120.0 . . ?
C045 C02I P00H 124.1(10) . . ?
C045 C02I C03P 120.0 . . ?
C03P C02I P00H 115.7(10) . . ?
C59 C045 C02I 120.0 . . ?
C045 C59 C03B 120.0 . . ?
C59 C03B C105 120.0 . . ?
C03B C105 C03P 120.0 . . ?
C105 C03P C02I 120.0 . . ?
C048 C02J C03T 120.0 . . ?
C02J C048 P00K 117.8(10) . . ?
C02J C048 C04S 120.0 . . ?
C04S C048 P00K 122.0(10) . . ?
C159 C04S C048 120.0 . . ?
C04M C159 C04S 120.0 . . ?
C03T C04M C159 120.0 . . ?
C04M C03T C02J 120.0 . . ?
C040 C02K C02B 120.0 . . ?
C02S C040 C02K 120.0 . . ?
C040 C02S C029 120.0 . . ?
C017 C029 C02S 120.0 . . ?
C029 C017 C02B 120.0 . . ?
C02K C02B P00F 122.6(9) . . ?
C017 C02B P00F 117.1(9) . . ?
C017 C02B C02K 120.0 . . ?
N144 C02L C04I 120.5(8) . . ?
C194 N02W C03S 121.6(9) . . ?
C01N C02Z S00J 123.8(9) . . ?
C01N C02Z C04I 119.8(6) . . ?
C04I C02Z S00J 116.4(9) . . ?
N02W C03S C03W 120.0(10) . . ?
C03S C03W C04E 119.3(10) . . ?
C02T C03X C031 120.0 . . ?
C03A C02T C03X 120.0 . . ?
C02T C03A P00I 119.2(8) . . ?
C02P C03A P00I 120.8(8) . . ?
C02P C03A C02T 120.0 . . ?
C03A C02P C030 120.0 . . ?
C02P C030 C031 120.0 . . ?
C030 C031 C03X 120.0 . . ?
C04D C044 C98 120.0 . . ?
C044 C04D P00K 115.1(11) . . ?
C02N C04D P00K 124.9(11) . . ?
C02N C04D C044 120.0 . . ?
C152 C02N C04D 120.0 . . ?
C02N C152 C69 120.0 . . ?
C152 C69 C98 120.0 . . ?
C69 C98 C044 120.0 . . ?
C03W C04E S00N 121.5(16) . . ?
C03W C04E C190 119.3(8) . . ?
C190 C04E S00N 119.1(16) . . ?
C02Z C04I C02L 118.6(7) . . ?
N144 C04P C01N 120.0(9) . . ?
C61 C04Q S00L 121.1(13) . . ?
C61 C04Q C133 119.9(6) . . ?
C133 C04Q S00L 119.0(13) . . ?
N130 C118 C197 119.8(11) . . ?
C118 N130 C03E 121.8(13) . . ?
N130 C03E C175 119.9(11) . . ?
C02Y C175 C03E 118.7(10) . . ?
C175 C02Y S00O 119.0(18) . . ?
C175 C02Y C197 119.8(8) . . ?
C197 C02Y S00O 121.2(18) . . ?
C118 C197 C02Y 119.5(10) . . ?
C04Q C61 C123 118.8(7) . . ?
C04Q C133 C182 118.5(7) . . ?
N186 C182 C133 120.8(8) . . ?
C182 N186 C123 121.4(9) . . ?
C194 C190 C04E 119.2(10) . . ?
N186 C123 C61 120.5(8) . . ?
C02L N144 C04P 121.3(8) . . ?
C174 C90 C124 119.9(10) . . ?
C124 N95 C167 120.9(13) . . ?
N95 C124 C90 120.1(11) . . ?
N95 C167 C0AA 120.8(11) . . ?
C90 C174 S1 120.5(8) . . ?
C90 C174 C0AA 119.6(8) . . ?
C0AA C174 S1 120.0(8) . . ?
C174 C0AA C167 118.4(10) . . ?
N02W C194 C190 120.2(10) . . ?

loop_
_geom_bond_atom_site_label_1
_geom_bond_atom_site_label_2
_geom_bond_distance
_geom_bond_site_symmetry_2
_geom_bond_publ_flag
Au01 Au02 2.7240(12) . ?
Au01 Au03 2.7297(13) . ?
Au01 Au04 2.7249(12) . ?
Au01 Au05 2.7173(12) . ?
Au01 Au06 2.7247(12) . ?
Au01 Au07 2.7308(14) . ?
Au01 Ag08 2.7787(16) . ?
Au01 Ag09 2.7933(16) . ?
Au01 Ag0A 2.7971(16) . ?
Au01 Ag0B 2.7662(17) . ?
Au01 Ag0C 2.7972(19) . ?
Au01 Ag0D 2.7830(17) . ?
Au02 Au05 2.9016(12) . ?
Au02 Au06 2.8898(13) . ?
Au02 Ag09 2.8873(18) . ?
Au02 Ag0B 2.9200(19) . ?
Au02 Ag0C 2.9357(19) . ?
Au02 P00I 2.310(5) . ?
Au03 Au06 2.8500(13) . ?
Au03 Ag08 2.8628(19) . ?
Au03 Ag0A 2.8687(18) . ?
Au03 Ag0C 2.9502(18) . ?
Au03 Ag0D 2.8380(16) . ?
Au03 P00G 2.282(5) . ?
Au04 Au05 2.8752(14) . ?
Au04 Au07 2.8556(14) . ?
Au04 Ag09 2.9488(17) . ?
Au04 Ag0A 2.8790(16) . ?
Au04 Ag0D 2.9021(19) . ?
Au04 P00F 2.286(5) . ?
Au05 Ag09 2.9155(18) . ?
Au05 Ag0C 2.8810(18) . ?
Au05 Ag0D 2.9037(17) . ?
Au05 P00H 2.292(6) . ?
Au06 Ag08 2.8909(18) . ?
Au06 Ag0B 2.9563(19) . ?
Au06 Ag0C 2.8742(18) . ?
Au06 P00E 2.289(5) . ?
Au07 Ag08 2.9272(17) . ?
Au07 Ag09 2.9064(18) . ?
Au07 Ag0A 2.8580(19) . ?
Au07 Ag0B 2.8672(17) . ?
Au07 P00K 2.289(6) . ?
Ag08 Ag0A 2.892(2) . ?
Ag08 Ag0B 2.866(2) . ?
Ag08 S00O 2.386(8) . ?
Ag09 Ag0B 2.9570(19) . ?
Ag09 S00J 2.398(6) . ?
Ag0A Ag0D 2.971(2) . ?
Ag0A S1 2.391(8) . ?
Ag0B S00L 2.360(6) . ?
Ag0C Ag0D 2.903(2) . ?
Ag0C Cl00 2.380(7) . ?
Ag0D S00N 2.381(7) . ?
P00E C00S 1.873(12) . ?
P00E C01B 1.814(14) . ?
P00E C01H 1.810(12) . ?
P00F C01K 1.804(12) . ?
P00F C01X 1.837(13) . ?
P00F C02B 1.819(13) . ?
P00G C00X 1.807(14) . ?
P00G C014 1.847(13) . ?
P00G C01E 1.821(14) . ?
P00H C01F 1.842(13) . ?
P00H C020 1.823(12) . ?
P00H C02I 1.787(14) . ?
P00I C01T 1.820(11) . ?
P00I C026 1.827(11) . ?
P00I C03A 1.790(13) . ?
S00J C02Z 1.720(14) . ?
P00K C010 1.870(12) . ?
P00K C048 1.802(15) . ?
P00K C04D 1.816(15) . ?
S00L C04Q 1.665(17) . ?
S00N C04E 1.694(19) . ?
S00O C02Y 1.60(2) . ?
S1 C174 1.774(12) . ?
O00Q C00U 1.42(2) . ?
O00Q C00W 1.34(2) . ?
O00R C02E 1.39(2) . ?
O00R C021 1.37(2) . ?
C00S C00U 1.3900 . ?
C00S C019 1.3900 . ?
C00U C013 1.3900 . ?
C013 C016 1.3900 . ?
C016 C01C 1.3900 . ?
C01C C019 1.3900 . ?
O00T C01S 1.38(2) . ?
O00T C01D 1.353(19) . ?
C00V C02M 1.3900 . ?
C00V C00X 1.3900 . ?
C02M C03K 1.3900 . ?
C03K C03M 1.3900 . ?
C03M C011 1.3900 . ?
C011 C00X 1.3900 . ?
C00W C014 1.3900 . ?
C00W C018 1.3900 . ?
C014 C01U 1.3900 . ?
C01U C03J 1.3900 . ?
C03J C034 1.3900 . ?
C034 C018 1.3900 . ?
C010 C037 1.3900 . ?
C010 C02E 1.3900 . ?
C037 C032 1.3900 . ?
C032 C04B 1.3900 . ?
C04B C025 1.3900 . ?
C025 C02E 1.3900 . ?
C01B C01A 1.3900 . ?
C01B C01Z 1.3900 . ?
C01A C80 1.3900 . ?
C80 C03G 1.3900 . ?
C03G C035 1.3900 . ?
C035 C01Z 1.3900 . ?
C01E C01I 1.3900 . ?
C01E C01W 1.3900 . ?
C01I C046 1.3900 . ?
C046 C028 1.3900 . ?
C028 C022 1.3900 . ?
C022 C01W 1.3900 . ?
C01F C01R 1.3900 . ?
C01F C02D 1.3900 . ?
C01R C01G 1.3900 . ?
C01G C015 1.3900 . ?
C015 C03D 1.3900 . ?
C03D C02D 1.3900 . ?
C01L C00Y 1.3900 . ?
C01L C01K 1.3900 . ?
C00Y C02U 1.3900 . ?
C02U C03I 1.3900 . ?
C03I C01J 1.3900 . ?
C01J C01K 1.3900 . ?
C01N C02Z 1.3895(11) . ?
C01N C04P 1.3897(11) . ?
C01Q C023 1.3900 . ?
C01Q C01H 1.3900 . ?
C023 C036 1.3900 . ?
C036 C039 1.3900 . ?
C039 C00Z 1.3900 . ?
C00Z C01H 1.3900 . ?
C01T C012 1.3900 . ?
C01T C01Y 1.3900 . ?
C012 C01V 1.3900 . ?
C01V C02O 1.3900 . ?
C02O C03C 1.3900 . ?
C03C C01Y 1.3900 . ?
C01X C03V 1.3900 . ?
C01X C021 1.3900 . ?
C03V C04F 1.3900 . ?
C04F C04R 1.3900 . ?
C04R C02Q 1.3900 . ?
C02Q C021 1.3900 . ?
C020 C01S 1.3900 . ?
C020 C03H 1.3900 . ?
C01S C038 1.3900 . ?
C038 C54 1.3900 . ?
C54 C04A 1.3900 . ?
C04A C03H 1.3900 . ?
C026 C02G 1.3900 . ?
C026 C01D 1.3900 . ?
C02G C02A 1.3900 . ?
C02A C027 1.3900 . ?
C027 C02V 1.3900 . ?
C02V C01D 1.3900 . ?
C02I C045 1.3900 . ?
C02I C03P 1.3900 . ?
C045 C59 1.3900 . ?
C59 C03B 1.3900 . ?
C03B C105 1.3900 . ?
C105 C03P 1.3900 . ?
C02J C048 1.3900 . ?
C02J C03T 1.3900 . ?
C048 C04S 1.3900 . ?
C04S C159 1.3900 . ?
C159 C04M 1.3900 . ?
C04M C03T 1.3900 . ?
C02K C040 1.3900 . ?
C02K C02B 1.3900 . ?
C040 C02S 1.3900 . ?
C02S C029 1.3900 . ?
C029 C017 1.3900 . ?
C017 C02B 1.3900 . ?
C02L C04I 1.3897(11) . ?
C02L N144 1.3400(11) . ?
N02W C03S 1.3400(11) . ?
N02W C194 1.3400(11) . ?
C02Z C04I 1.3895(11) . ?
C03S C03W 1.383(10) . ?
C03W C04E 1.384(9) . ?
C03X C02T 1.3900 . ?
C03X C031 1.3900 . ?
C02T C03A 1.3900 . ?
C03A C02P 1.3900 . ?
C02P C030 1.3900 . ?
C030 C031 1.3900 . ?
C044 C04D 1.3900 . ?
C044 C98 1.3900 . ?
C04D C02N 1.3900 . ?
C02N C152 1.3900 . ?
C152 C69 1.3900 . ?
C69 C98 1.3900 . ?
C04E C190 1.385(9) . ?
C04P N144 1.3401(11) . ?
C04Q C61 1.3895(11) . ?
C04Q C133 1.3895(11) . ?
C118 N130 1.341(10) . ?
C118 C197 1.381(10) . ?
N130 C03E 1.343(10) . ?
C03E C175 1.391(10) . ?
C175 C02Y 1.380(9) . ?
C02Y C197 1.382(9) . ?
C61 C123 1.3897(11) . ?
C133 C182 1.3897(11) . ?
C182 N186 1.3400(11) . ?
N186 C123 1.3400(11) . ?
C190 C194 1.383(10) . ?
C90 C124 1.381(10) . ?
C90 C174 1.378(9) . ?
N95 C124 1.343(10) . ?
N95 C167 1.350(10) . ?
C167 C0AA 1.390(10) . ?
C174 C0AA 1.388(9) . ?

loop_
_platon_squeeze_void_nr
_platon_squeeze_void_average_x
_platon_squeeze_void_average_y
_platon_squeeze_void_average_z
_platon_squeeze_void_volume
_platon_squeeze_void_count_electrons
_platon_squeeze_void_content
1 0.000 0.000 -0.002 2325 1004 ' '
